data_7128831
loop_
_publ_author_name
'Dey, Avishek'
'Chand, Santanu'
'Ghosh, Munmun'
'Altamimy, Monerah'
'Maity, Bholanath'
'Bhatt, Prashant'
'Bhat, Imtiaz'
'Cavallo, Luigi'
'Eddaoudi, Mohamed'
'Khashab, Niveen M.'

_publ_section_title
;
 Molecular Recognition and Adsorptive Separation of m-xylene by
 Trianglimine Crystals
;
_journal_name_full 'Chemical Communications'
_journal_paper_doi 10.1039/D1CC03531B
_journal_year 2021
_chemical_absolute_configuration ab
_chemical_formula_sum 'C66 H67.5 N6'
_chemical_formula_weight 944.75
_space_group_crystal_system triclinic
_space_group_IT_number 1
_space_group_name_Hall 'P 1'
_space_group_name_H-M_alt 'P 1'
_atom_sites_solution_hydrogens geom
_audit_creation_method SHELXL-2018/3
_audit_update_record
;
2021-06-20 deposited with the CCDC.	2021-08-16 downloaded from the CCDC.
;
_cell_angle_alpha 81.409(15)
_cell_angle_beta 69.174(14)
_cell_angle_gamma 70.838(14)
_cell_formula_units_Z 4
_cell_length_a 15.649(8)
_cell_length_b 19.895(11)
_cell_length_c 20.237(11)
_cell_measurement_reflns_used 43402
_cell_measurement_temperature 120(2)
_cell_measurement_theta_max 26.574
_cell_measurement_theta_min 2.060
_cell_volume 5559(5)
_computing_cell_refinement 'SAINT 6.45 ( Bruker, 2003)'
_computing_data_collection 'SMART 5.628 (Bruker, 2003)'
_computing_data_reduction 'SAINT 6.45 ( Bruker, 2003)'
_computing_molecular_graphics 'Diamond 2.1e'
_computing_structure_refinement 'SHELXL-2018/3 (Sheldrick, 2018)'
_computing_structure_solution 'SHELXT 2014/5 (Sheldrick, 2014)'
_diffrn_ambient_temperature 120(2)
_diffrn_measured_fraction_theta_full 0.995
_diffrn_measured_fraction_theta_max 0.984
_diffrn_measurement_device_type 'Bruker SMART APEX'
_diffrn_measurement_method /w-scans
_diffrn_radiation_type MoK\a
_diffrn_radiation_wavelength 0.71073
_diffrn_reflns_av_R_equivalents 0.1431
_diffrn_reflns_av_unetI/netI 0.1882
_diffrn_reflns_Laue_measured_fraction_full 0.995
_diffrn_reflns_Laue_measured_fraction_max 0.984
_diffrn_reflns_limit_h_max 19
_diffrn_reflns_limit_h_min -19
_diffrn_reflns_limit_k_max 24
_diffrn_reflns_limit_k_min -24
_diffrn_reflns_limit_l_max 25
_diffrn_reflns_limit_l_min -25
_diffrn_reflns_number 130098
_diffrn_reflns_point_group_measured_fraction_full 0.952
_diffrn_reflns_point_group_measured_fraction_max 0.935
_diffrn_reflns_theta_full 25.242
_diffrn_reflns_theta_max 26.574
_diffrn_reflns_theta_min 2.060
_diffrn_source 'fine-focus sealed tube'
_exptl_absorpt_coefficient_mu 0.066
_exptl_absorpt_correction_T_max 0.965
_exptl_absorpt_correction_T_min 0.949
_exptl_absorpt_correction_type empirical
_exptl_absorpt_process_details 'SADABS 2.10 (Bruker 2003)'
_exptl_crystal_colour colorless
_exptl_crystal_density_diffrn 1.129
_exptl_crystal_description block
_exptl_crystal_F_000 2022
_exptl_crystal_size_max 0.15
_exptl_crystal_size_mid 0.12
_exptl_crystal_size_min 0.08
_platon_squeeze_details ' ?'
_refine_diff_density_max 0.025
_refine_diff_density_min -0.118
_refine_diff_density_rms 0.069
_refine_ls_abs_structure_details
;
 Flack x determined using 4814 quotients [(I+)-(I-)]/[(I+)+(I-)]
 (Parsons, Flack and Wagner, Acta Cryst. B69 (2013) 249-259).
;
_refine_ls_abs_structure_Flack 0.9(3)
_refine_ls_extinction_method none
_refine_ls_goodness_of_fit_ref 0.893
_refine_ls_hydrogen_treatment constr
_refine_ls_matrix_type full
_refine_ls_number_parameters 2593
_refine_ls_number_reflns 43402
_refine_ls_number_restraints 3
_refine_ls_restrained_S_all 0.893
_refine_ls_R_factor_all 0.1969
_refine_ls_R_factor_gt 0.0985
_refine_ls_shift/su_max 0.003
_refine_ls_shift/su_mean 0.000
_refine_ls_structure_factor_coef Fsqd
_refine_ls_weighting_details 'w=1/[\s^2^(Fo^2^)+(0.1346P)^2^] where P=(Fo^2^+2Fc^2^)/3'
_refine_ls_weighting_scheme calc
_refine_ls_wR_factor_gt 0.2409
_refine_ls_wR_factor_ref 0.2840
_reflns_Friedel_coverage 0.899
_reflns_Friedel_fraction_full 0.909
_reflns_Friedel_fraction_max 0.885
_reflns_number_gt 17554
_reflns_number_total 43402
_reflns_threshold_expression 'I > 2\s(I)'
_cod_data_source_file d1cc03531b2.cif
_cod_data_source_block MMX@1
_cod_depositor_comments
;

2024-09-02
Z value and formula fixed to values more according to usual
chemical conventions.                 miguel
;
_cod_original_formula_sum 'C264 H270 N24'
_cod_original_formula_weight 3779.02
_cod_original_formula_units_Z 1
_cod_database_code 7128831
_shelx_shelxl_version_number 2018/3
_shelx_space_group_comment
;
The symmetry employed for this shelxl refinement is uniquely defined
by the following loop, which should always be used as a source of
symmetry information in preference to the above space-group names.
They are only intended as comments.
;

loop_
_space_group_symop_operation_xyz
'x, y, z'

loop_
_atom_site_label
_atom_site_type_symbol
_atom_site_fract_x
_atom_site_fract_y
_atom_site_fract_z
_atom_site_U_iso_or_equiv
_atom_site_adp_type
_atom_site_occupancy
_atom_site_site_symmetry_order
_atom_site_calc_flag
_atom_site_refinement_flags_posn
_atom_site_refinement_flags_adp
_atom_site_refinement_flags_occupancy
_atom_site_disorder_assembly
_atom_site_disorder_group
N8 N -0.2297(6) 0.8696(4) 0.6691(4) 0.044(2) Uani 1 1 d . . . . .
N15 N 0.8102(6) 0.8771(4) 0.3886(4) 0.0400(18) Uani 1 1 d . . . . .
N4 N -0.7475(6) 0.1498(4) 1.2242(5) 0.049(2) Uani 1 1 d . . . . .
N20 N 0.9441(6) 0.1645(4) 0.1309(4) 0.044(2) Uani 1 1 d . . . . .
N13 N 0.0595(6) 0.8742(4) 0.7870(4) 0.047(2) Uani 1 1 d . . . . .
N2 N -0.4439(6) 0.7751(4) 1.0142(4) 0.050(2) Uani 1 1 d . . . . .
N21 N 1.2629(6) 0.7936(4) -0.0726(5) 0.049(2) Uani 1 1 d . . . . .
N3 N -0.8556(6) 0.2799(4) 1.2995(5) 0.046(2) Uani 1 1 d . . . . .
N19 N 0.8233(6) 0.2952(4) 0.2006(4) 0.048(2) Uani 1 1 d . . . . .
N1 N -0.6454(6) 0.7867(4) 1.0987(5) 0.049(2) Uani 1 1 d . . . . .
N18 N 0.7218(6) 0.2273(4) 0.4901(5) 0.057(3) Uani 1 1 d . . . . .
N10 N 0.4041(6) 0.2106(4) 0.3893(5) 0.054(2) Uani 1 1 d . . . . .
N14 N -0.0089(6) 0.7548(4) 0.8526(4) 0.051(2) Uani 1 1 d . . . . .
C97 C 0.6544(7) 0.8570(5) 0.4464(5) 0.043(2) Uani 1 1 d . . . . .
N7 N -0.2786(6) 0.7436(4) 0.7320(5) 0.055(2) Uani 1 1 d . . . . .
N12 N 0.6707(6) 0.7144(4) 0.2093(4) 0.049(2) Uani 1 1 d . . . . .
N23 N 1.7864(6) 0.2397(4) -0.2880(4) 0.049(2) Uani 1 1 d . . . . .
N17 N 0.5364(7) 0.2285(4) 0.5961(5) 0.054(2) Uani 1 1 d . . . . .
N11 N 0.5352(6) 0.8433(4) 0.2728(4) 0.050(2) Uani 1 1 d . . . . .
C95 C 0.4980(7) 0.8415(5) 0.4914(5) 0.047(2) Uani 1 1 d . . . . .
H95 H 0.447989 0.831000 0.482800 0.056 Uiso 1 1 calc R U . . .
C157 C 0.3657(7) 0.8671(5) 0.3283(5) 0.044(2) Uani 1 1 d . . . . .
N24 N 1.7107(6) 0.1229(4) -0.2659(4) 0.046(2) Uani 1 1 d . . . . .
N5 N 0.1063(6) 0.2417(4) 0.7759(5) 0.058(2) Uani 1 1 d . . . . .
N22 N 1.0948(6) 0.7961(4) 0.0518(5) 0.051(2) Uani 1 1 d . . . . .
C100 C 0.7399(7) 0.8617(5) 0.3853(5) 0.043(2) Uani 1 1 d . . . . .
H100 H 0.741833 0.852463 0.340044 0.051 Uiso 1 1 calc R U . . .
C101 C 0.8894(6) 0.8796(4) 0.3222(5) 0.035(2) Uani 1 1 d . . . . .
H101 H 0.865043 0.884222 0.281773 0.042 Uiso 1 1 calc R U . . .
C196 C 1.0372(7) 0.6698(5) 0.1290(5) 0.043(2) Uani 1 1 d . . . . .
H196 H 1.058212 0.693414 0.154965 0.051 Uiso 1 1 calc R U . . .
N16 N 0.9329(6) 0.7518(4) 0.3147(5) 0.051(2) Uani 1 1 d . . . . .
C198 C 1.0005(7) 0.6619(5) 0.0262(5) 0.044(2) Uani 1 1 d . . . . .
H198 H 0.995243 0.680321 -0.018731 0.053 Uiso 1 1 calc R U . . .
C96 C 0.5810(7) 0.8438(5) 0.4347(5) 0.050(3) Uani 1 1 d . . . . .
H96 H 0.585990 0.836132 0.388060 0.060 Uiso 1 1 calc R U . . .
C197 C 1.0340(7) 0.6958(4) 0.0609(5) 0.044(3) Uani 1 1 d . . . . .
C93 C 0.3988(7) 0.8551(5) 0.6184(5) 0.042(2) Uani 1 1 d . . . . .
N9 N 0.2189(7) 0.1986(4) 0.4851(5) 0.061(3) Uani 1 1 d . . . . .
C161 C 0.6173(7) 0.8457(4) 0.2103(5) 0.040(2) Uani 1 1 d . . . . .
H161 H 0.598461 0.847366 0.167623 0.048 Uiso 1 1 calc R U . . .
C80 C 0.0039(8) 0.7179(5) 0.8025(6) 0.051(3) Uani 1 1 d . . . . .
H80 H -0.033770 0.737707 0.772435 0.061 Uiso 1 1 calc R U . . .
C16 C -0.5461(7) 0.1268(5) 1.1436(6) 0.051(3) Uani 1 1 d . . . . .
H16 H -0.560717 0.093289 1.181272 0.061 Uiso 1 1 calc R U . . .
C88 C 0.2302(7) 0.8557(5) 0.7319(5) 0.042(2) Uani 1 1 d . . . . .
C11 C -0.2552(7) 0.1293(4) 1.0335(5) 0.041(2) Uani 1 1 d . . . . .
H11 H -0.272243 0.113586 1.081823 0.049 Uiso 1 1 calc R U . . .
C15 C -0.4511(7) 0.1199(5) 1.1034(5) 0.048(3) Uani 1 1 d . . . . .
H15 H -0.401536 0.082244 1.114324 0.058 Uiso 1 1 calc R U . . .
C154 C 0.1963(7) 0.8652(5) 0.4385(6) 0.049(3) Uani 1 1 d . . . . .
C94 C 0.4879(6) 0.8541(5) 0.5585(5) 0.040(2) Uani 1 1 d . . . . .
C195 C 1.0093(7) 0.6091(5) 0.1578(5) 0.048(2) Uani 1 1 d . . . . .
H195 H 1.011570 0.591227 0.203580 0.057 Uiso 1 1 calc R U . . .
C47 C -0.3696(8) 0.7314(5) 1.0275(6) 0.052(3) Uani 1 1 d . . . . .
H47 H -0.357645 0.737946 1.068602 0.062 Uiso 1 1 calc R U . . .
C181 C 0.8055(7) 0.2274(5) 0.2277(5) 0.042(2) Uani 1 1 d . . . . .
H181 H 0.841801 0.204783 0.261210 0.050 Uiso 1 1 calc R U . . .
C27 C -0.8011(7) 0.3750(5) 1.3109(6) 0.049(3) Uani 1 1 d . . . . .
C41 C -0.6066(7) 0.8492(5) 1.0732(6) 0.047(3) Uani 1 1 d . . . . .
H41 H -0.612942 0.862913 1.025184 0.056 Uiso 1 1 calc R U . . .
C166 C 0.7004(6) 0.7785(4) 0.2083(5) 0.042(2) Uani 1 1 d . . . . .
H166 H 0.718103 0.775957 0.251675 0.051 Uiso 1 1 calc R U . . .
C235 C 1.1992(7) 0.1902(5) -0.0807(5) 0.046(3) Uani 1 1 d . . . . .
H235 H 1.217893 0.200808 -0.130202 0.055 Uiso 1 1 calc R U . . .
C164 C 0.8173(7) 0.8458(5) 0.1411(6) 0.049(3) Uani 1 1 d . . . . .
H16A H 0.870699 0.847188 0.096675 0.059 Uiso 1 1 calc R U . . .
H16B H 0.840758 0.843161 0.181110 0.059 Uiso 1 1 calc R U . . .
C148 C -0.0623(7) 0.8602(5) 0.6113(6) 0.047(3) Uani 1 1 d . . . . .
C173 C 0.5571(8) 0.6002(5) 0.3451(6) 0.056(3) Uani 1 1 d . . . . .
H173 H 0.545090 0.626516 0.384583 0.067 Uiso 1 1 calc R U . . .
C182 C 0.8406(7) 0.1789(5) 0.1653(5) 0.044(2) Uani 1 1 d . . . . .
H182 H 0.806399 0.201487 0.130481 0.053 Uiso 1 1 calc R U . . .
C21 C -0.8523(7) 0.1668(5) 1.2642(5) 0.041(2) Uani 1 1 d . . . . .
H21 H -0.889395 0.194540 1.232554 0.049 Uiso 1 1 calc R U . . .
C36 C -0.6741(8) 0.6956(5) 1.1870(6) 0.053(3) Uani 1 1 d . . . . .
C33 C -0.7297(7) 0.5709(5) 1.2389(6) 0.046(2) Uani 1 1 d . . . . .
N6 N 0.0104(6) 0.1327(4) 0.8196(5) 0.053(2) Uani 1 1 d . . . . .
C238 C 1.1414(7) 0.1554(5) 0.0619(5) 0.042(2) Uani 1 1 d . . . . .
H238 H 1.122257 0.142764 0.110981 0.051 Uiso 1 1 calc R U . . .
C26 C -0.8255(7) 0.3080(5) 1.3355(6) 0.048(3) Uani 1 1 d . . . . .
H26 H -0.818589 0.285651 1.378951 0.058 Uiso 1 1 calc R U . . .
C208 C 1.3938(8) 0.6826(5) -0.1022(6) 0.051(3) Uani 1 1 d . . . . .
C168 C 0.6043(7) 0.6235(5) 0.2775(6) 0.050(3) Uani 1 1 d . . . . .
C200 C 1.0583(7) 0.7612(5) 0.0274(6) 0.047(3) Uani 1 1 d . . . . .
H200 H 1.045807 0.778538 -0.015649 0.056 Uiso 1 1 calc R U . . .
C10 C -0.1601(7) 0.1218(5) 0.9952(5) 0.048(2) Uani 1 1 d . . . . .
H10 H -0.113305 0.102290 1.018121 0.057 Uiso 1 1 calc R U . . .
C183 C 0.8215(7) 0.1062(5) 0.1942(5) 0.045(2) Uani 1 1 d . . . . .
H18A H 0.840313 0.075649 0.153957 0.055 Uiso 1 1 calc R U . . .
H18B H 0.861985 0.081940 0.223970 0.055 Uiso 1 1 calc R U . . .
C32 C -0.7870(7) 0.3997(5) 1.2405(6) 0.052(3) Uani 1 1 d . . . . .
H32 H -0.793239 0.373219 1.208044 0.062 Uiso 1 1 calc R U . . .
C192 C 1.0016(7) 0.4554(5) 0.1894(5) 0.047(2) Uani 1 1 d . . . . .
H192 H 1.051028 0.463206 0.201197 0.057 Uiso 1 1 calc R U . . .
C194 C 0.9784(7) 0.5746(5) 0.1203(6) 0.045(2) Uani 1 1 d . . . . .
C187 C 0.8840(7) 0.3111(5) 0.2168(6) 0.046(2) Uani 1 1 d . . . . .
H187 H 0.916613 0.278248 0.245489 0.055 Uiso 1 1 calc R U . . .
C12 C -0.2980(7) 0.1825(5) 0.9311(5) 0.046(3) Uani 1 1 d . . . . .
H12 H -0.345061 0.205144 0.908985 0.056 Uiso 1 1 calc R U . . .
C42 C -0.6683(7) 0.9133(4) 1.1175(5) 0.045(2) Uani 1 1 d . . . . .
H42A H -0.667061 0.902150 1.166517 0.054 Uiso 1 1 calc R U . . .
H42B H -0.735288 0.923934 1.118856 0.054 Uiso 1 1 calc R U . . .
C39 C -0.6386(8) 0.7578(5) 1.1546(6) 0.055(3) Uani 1 1 d . . . . .
H39 H -0.609274 0.775811 1.178973 0.065 Uiso 1 1 calc R U . . .
C46 C -0.5015(7) 0.8327(5) 1.0623(6) 0.052(3) Uani 1 1 d . . . . .
H46 H -0.491170 0.818392 1.109023 0.062 Uiso 1 1 calc R U . . .
C162 C 0.6451(7) 0.9109(5) 0.2080(5) 0.053(3) Uani 1 1 d . . . . .
H16C H 0.657351 0.912484 0.252401 0.063 Uiso 1 1 calc R U . . .
H16D H 0.590964 0.953295 0.205474 0.063 Uiso 1 1 calc R U . . .
C225 C 1.8684(7) 0.0457(5) -0.3353(6) 0.052(3) Uani 1 1 d . . . . .
H22A H 1.848696 0.053132 -0.377877 0.062 Uiso 1 1 calc R U . . .
H22B H 1.851536 0.003577 -0.308027 0.062 Uiso 1 1 calc R U . . .
C239 C 1.2392(7) 0.1454(5) 0.0237(5) 0.044(2) Uani 1 1 d . . . . .
H239 H 1.285345 0.126737 0.047276 0.053 Uiso 1 1 calc R U . . .
C146 C -0.3072(7) 0.8704(4) 0.7383(5) 0.041(2) Uani 1 1 d . . . . .
H146 H -0.278580 0.861205 0.776976 0.049 Uiso 1 1 calc R U . . .
C8 C -0.1315(7) 0.1419(5) 0.9244(5) 0.042(2) Uani 1 1 d . . . . .
C236 C 1.1022(7) 0.2026(5) -0.0418(5) 0.045(2) Uani 1 1 d . . . . .
H236 H 1.055532 0.224647 -0.064336 0.054 Uiso 1 1 calc R U . . .
C38 C -0.7549(7) 0.6113(5) 1.1841(6) 0.053(3) Uani 1 1 d . . . . .
H38 H -0.791322 0.596895 1.163201 0.064 Uiso 1 1 calc R U . . .
C207 C 1.3358(8) 0.7484(5) -0.0610(6) 0.057(3) Uani 1 1 d . . . . .
H207 H 1.354516 0.756899 -0.023905 0.068 Uiso 1 1 calc R U . . .
C120 C 0.7046(8) 0.2783(5) 0.4452(5) 0.050(3) Uani 1 1 d . . . . .
H120 H 0.661644 0.277753 0.421998 0.060 Uiso 1 1 calc R U . . .
C199 C 0.9741(7) 0.6018(5) 0.0548(5) 0.042(2) Uani 1 1 d . . . . .
H199 H 0.952538 0.578726 0.028781 0.051 Uiso 1 1 calc R U . . .
C165 C 0.7881(7) 0.7794(5) 0.1436(6) 0.051(3) Uani 1 1 d . . . . .
H16E H 0.773488 0.778303 0.100152 0.061 Uiso 1 1 calc R U . . .
H16F H 0.841924 0.736523 0.145535 0.061 Uiso 1 1 calc R U . . .
C109 C 0.8534(8) 0.6349(5) 0.3325(6) 0.058(3) Uani 1 1 d . . . . .
H109 H 0.821272 0.677695 0.312465 0.070 Uiso 1 1 calc R U . . .
C193 C 0.9510(7) 0.5087(5) 0.1489(5) 0.046(2) Uani 1 1 d . . . . .
C147 C -0.1473(7) 0.8600(5) 0.6715(6) 0.047(2) Uani 1 1 d . . . . .
H147 H -0.140108 0.851729 0.716971 0.056 Uiso 1 1 calc R U . . .
C153 C 0.1062(7) 0.8628(5) 0.4987(6) 0.049(3) Uani 1 1 d . . . . .
C28 C -0.7900(8) 0.4147(5) 1.3562(6) 0.055(3) Uani 1 1 d . . . . .
H28 H -0.798179 0.397933 1.403860 0.066 Uiso 1 1 calc R U . . .
C232 C 1.4415(7) 0.1112(6) -0.0579(6) 0.054(3) Uani 1 1 d . . . . .
H232 H 1.420850 0.097311 -0.009226 0.065 Uiso 1 1 calc R U . . .
C102 C 0.9215(8) 0.9444(5) 0.3196(5) 0.052(3) Uani 1 1 d . . . . .
H10A H 0.867711 0.988216 0.320637 0.062 Uiso 1 1 calc R U . . .
H10B H 0.940617 0.943127 0.361542 0.062 Uiso 1 1 calc R U . . .
C104 C 1.0874(8) 0.8773(5) 0.2464(6) 0.057(3) Uani 1 1 d . . . . .
H10C H 1.139719 0.878950 0.201359 0.068 Uiso 1 1 calc R U . . .
H10D H 1.112849 0.872324 0.285773 0.068 Uiso 1 1 calc R U . . .
C37 C -0.7282(7) 0.6739(5) 1.1577(6) 0.048(3) Uani 1 1 d . . . . .
H37 H -0.747262 0.701090 1.119775 0.058 Uiso 1 1 calc R U . . .
C89 C 0.2271(7) 0.8799(5) 0.6663(6) 0.048(3) Uani 1 1 d . . . . .
H89 H 0.167118 0.897256 0.658408 0.058 Uiso 1 1 calc R U . . .
C13 C -0.3274(7) 0.1596(5) 1.0025(5) 0.043(2) Uani 1 1 d . . . . .
C188 C 0.9072(7) 0.3791(5) 0.1930(6) 0.047(3) Uani 1 1 d . . . . .
C52 C -0.1709(9) 0.5645(5) 0.9641(7) 0.064(3) Uani 1 1 d . . . . .
H52 H -0.121550 0.531696 0.979653 0.077 Uiso 1 1 calc R U . . .
C17 C -0.6209(7) 0.1825(5) 1.1296(5) 0.045(2) Uani 1 1 d . . . . .
C259 C 0.2805(8) 0.4804(5) 0.9799(6) 0.057(3) Uani 1 1 d . . . . .
C116 C 0.7700(7) 0.4417(5) 0.3545(6) 0.050(3) Uani 1 1 d . . . . .
H116 H 0.757502 0.475065 0.317729 0.059 Uiso 1 1 calc R U . . .
C191 C 0.8757(7) 0.4959(5) 0.1356(6) 0.049(3) Uani 1 1 d . . . . .
H191 H 0.837687 0.532078 0.112672 0.059 Uiso 1 1 calc R U . . .
C184 C 0.7156(8) 0.1149(5) 0.2383(5) 0.051(3) Uani 1 1 d . . . . .
H18C H 0.676074 0.131648 0.206840 0.061 Uiso 1 1 calc R U . . .
H18D H 0.708570 0.068139 0.259827 0.061 Uiso 1 1 calc R U . . .
C14 C -0.4274(7) 0.1687(5) 1.0457(5) 0.045(2) Uani 1 1 d . . . . .
C68 C 0.4470(8) 0.3258(5) 0.6745(6) 0.053(3) Uani 1 1 d . . . . .
C186 C 0.7001(7) 0.2378(5) 0.2657(5) 0.050(3) Uani 1 1 d . . . . .
H18E H 0.664231 0.259740 0.232422 0.060 Uiso 1 1 calc R U . . .
H18F H 0.677169 0.270695 0.304737 0.060 Uiso 1 1 calc R U . . .
C86 C -0.0196(7) 0.8798(5) 0.8541(5) 0.043(2) Uani 1 1 d . . . . .
H86 H 0.006784 0.867854 0.894170 0.052 Uiso 1 1 calc R U . . .
C160 C 0.4519(7) 0.8690(6) 0.2704(5) 0.051(3) Uani 1 1 d . . . . .
H160 H 0.444660 0.891499 0.227032 0.061 Uiso 1 1 calc R U . . .
C2 C 0.1438(8) 0.1749(5) 0.7401(6) 0.051(3) Uani 1 1 d . . . . .
H2 H 0.117292 0.180326 0.700681 0.061 Uiso 1 1 calc R U . . .
C189 C 0.9772(7) 0.3921(5) 0.2111(6) 0.051(3) Uani 1 1 d . . . . .
H189 H 1.009493 0.357464 0.238866 0.061 Uiso 1 1 calc R U . . .
C228 C 1.5707(7) 0.1173(5) -0.1645(5) 0.046(3) Uani 1 1 d . . . . .
C106 C 0.9700(7) 0.8110(5) 0.3154(6) 0.047(3) Uani 1 1 d . . . . .
H106 H 0.992221 0.804013 0.357258 0.056 Uiso 1 1 calc R U . . .
C201 C 1.1098(7) 0.8622(5) 0.0103(6) 0.046(2) Uani 1 1 d . . . . .
H201 H 1.080397 0.870414 -0.027834 0.055 Uiso 1 1 calc R U . . .
C226 C 1.8161(7) 0.1104(5) -0.2905(5) 0.045(2) Uani 1 1 d . . . . .
H226 H 1.837224 0.101883 -0.248019 0.054 Uiso 1 1 calc R U . . .
C61 C 0.6786(7) 0.1707(5) 0.4987(5) 0.048(3) Uani 1 1 d . . . . .
H61 H 0.635255 0.182436 0.469641 0.058 Uiso 1 1 calc R U . . .
C234 C 1.2687(7) 0.1626(5) -0.0483(6) 0.048(3) Uani 1 1 d . . . . .
C231 C 1.3729(7) 0.1460(5) -0.0910(5) 0.044(2) Uani 1 1 d . . . . .
C163 C 0.7346(7) 0.9146(5) 0.1448(6) 0.053(3) Uani 1 1 d . . . . .
H16G H 0.719063 0.922202 0.100439 0.063 Uiso 1 1 calc R U . . .
H16H H 0.754535 0.955493 0.149590 0.063 Uiso 1 1 calc R U . . .
C240 C 0.9722(7) 0.1917(5) 0.0690(5) 0.046(2) Uani 1 1 d . . . . .
H240 H 0.925594 0.218653 0.047719 0.055 Uiso 1 1 calc R U . . .
C9 C -0.2022(7) 0.1728(5) 0.8922(5) 0.046(2) Uani 1 1 d . . . . .
H9 H -0.184265 0.187078 0.843544 0.055 Uiso 1 1 calc R U . . .
C91 C 0.4029(7) 0.8297(5) 0.6859(5) 0.047(2) Uani 1 1 d . . . . .
H91 H 0.463067 0.812346 0.693394 0.057 Uiso 1 1 calc R U . . .
C103 C 1.0052(7) 0.9459(5) 0.2530(5) 0.053(3) Uani 1 1 d . . . . .
H10E H 1.027936 0.986689 0.253643 0.063 Uiso 1 1 calc R U . . .
H10F H 0.983852 0.952842 0.211225 0.063 Uiso 1 1 calc R U . . .
C66 C 0.7560(8) 0.1013(5) 0.4762(6) 0.055(3) Uani 1 1 d . . . . .
H66A H 0.801063 0.092038 0.502864 0.066 Uiso 1 1 calc R U . . .
H66B H 0.792271 0.105551 0.425283 0.066 Uiso 1 1 calc R U . . .
C19 C -0.5021(7) 0.2218(5) 1.0312(5) 0.053(3) Uani 1 1 d . . . . .
H19 H -0.488435 0.253894 0.991900 0.063 Uiso 1 1 calc R U . . .
C180 C 0.4087(7) 0.2544(5) 0.3332(6) 0.053(3) Uani 1 1 d . . . . .
H180 H 0.390942 0.245439 0.295852 0.064 Uiso 1 1 calc R U . . .
C67 C 0.5276(8) 0.2650(5) 0.6467(6) 0.054(3) Uani 1 1 d . . . . .
H67 H 0.577285 0.250908 0.667051 0.064 Uiso 1 1 calc R U . . .
C22 C -0.8769(7) 0.0981(5) 1.2890(6) 0.048(3) Uani 1 1 d . . . . .
H22C H -0.835211 0.068639 1.316162 0.058 Uiso 1 1 calc R U . . .
H22D H -0.864311 0.071311 1.247327 0.058 Uiso 1 1 calc R U . . .
C29 C -0.7674(7) 0.4781(5) 1.3345(6) 0.053(3) Uani 1 1 d . . . . .
H29 H -0.761221 0.504081 1.367469 0.063 Uiso 1 1 calc R U . . .
C111 C 0.8686(7) 0.5105(4) 0.3725(5) 0.043(2) Uani 1 1 d . . . . .
C81 C -0.0754(7) 0.8279(5) 0.8570(6) 0.049(3) Uani 1 1 d . . . . .
H81 H -0.098864 0.838404 0.815517 0.059 Uiso 1 1 calc R U . . .
C237 C 1.0735(7) 0.1832(5) 0.0293(5) 0.045(2) Uani 1 1 d . . . . .
C121 C 0.3680(8) 0.1512(5) 0.3870(6) 0.052(3) Uani 1 1 d . . . . .
H121 H 0.330989 0.163549 0.353202 0.062 Uiso 1 1 calc R U . . .
C25 C -0.9798(7) 0.2244(5) 1.3739(6) 0.050(3) Uani 1 1 d . . . . .
H25A H -0.990814 0.250009 1.415968 0.060 Uiso 1 1 calc R U . . .
H25B H -1.022097 0.255031 1.347723 0.060 Uiso 1 1 calc R U . . .
C34 C -0.6785(8) 0.5928(5) 1.2688(6) 0.051(3) Uani 1 1 d . . . . .
H34 H -0.660722 0.565154 1.307021 0.062 Uiso 1 1 calc R U . . .
C117 C 0.7293(8) 0.3868(5) 0.3719(6) 0.053(3) Uani 1 1 d . . . . .
H117 H 0.690248 0.382275 0.346980 0.064 Uiso 1 1 calc R U . . .
C75 C 0.1912(9) 0.5437(5) 0.8138(6) 0.063(3) Uani 1 1 d . . . . .
H75 H 0.224690 0.519098 0.845496 0.076 Uiso 1 1 calc R U . . .
C64 C 0.6631(10) 0.0317(5) 0.5679(6) 0.069(4) Uani 1 1 d . . . . .
H64A H 0.636019 -0.008649 0.577710 0.083 Uiso 1 1 calc R U . . .
H64B H 0.708529 0.022271 0.594317 0.083 Uiso 1 1 calc R U . . .
C87 C 0.1433(8) 0.8554(5) 0.7929(6) 0.051(3) Uani 1 1 d . . . . .
H87 H 0.149597 0.840683 0.838222 0.061 Uiso 1 1 calc R U . . .
C20 C -0.7214(7) 0.1890(5) 1.1715(5) 0.046(2) Uani 1 1 d . . . . .
H20 H -0.769662 0.225347 1.157658 0.055 Uiso 1 1 calc R U . . .
C118 C 0.7463(7) 0.3372(5) 0.4273(5) 0.045(3) Uani 1 1 d . . . . .
C209 C 1.3705(8) 0.6626(5) -0.1550(6) 0.056(3) Uani 1 1 d . . . . .
H209 H 1.314955 0.691119 -0.165881 0.067 Uiso 1 1 calc R U . . .
C230 C 1.4061(7) 0.1663(6) -0.1604(5) 0.051(3) Uani 1 1 d . . . . .
H230 H 1.361205 0.191191 -0.183844 0.061 Uiso 1 1 calc R U . . .
C149 C -0.0665(7) 0.8818(6) 0.5431(6) 0.056(3) Uani 1 1 d . . . . .
H149 H -0.125448 0.893994 0.534071 0.067 Uiso 1 1 calc R U . . .
C172 C 0.5272(8) 0.5398(5) 0.3565(6) 0.055(3) Uani 1 1 d . . . . .
H172 H 0.495156 0.525276 0.403157 0.067 Uiso 1 1 calc R U . . .
C179 C 0.4935(7) 0.4143(5) 0.2546(6) 0.050(3) Uani 1 1 d . . . . .
H179 H 0.506948 0.439128 0.209985 0.060 Uiso 1 1 calc R U . . .
C23 C -0.9827(8) 0.1114(6) 1.3357(6) 0.061(3) Uani 1 1 d . . . . .
H23A H -1.024792 0.135933 1.307240 0.073 Uiso 1 1 calc R U . . .
H23B H -0.995212 0.065332 1.354062 0.073 Uiso 1 1 calc R U . . .
C90 C 0.3196(7) 0.8295(5) 0.7423(5) 0.045(2) Uani 1 1 d . . . . .
H90 H 0.323331 0.811601 0.787739 0.053 Uiso 1 1 calc R U . . .
C213 C 1.5093(8) 0.5561(5) -0.1748(6) 0.053(3) Uani 1 1 d . . . . .
C214 C 1.5714(8) 0.4903(5) -0.2118(6) 0.052(3) Uani 1 1 d . . . . .
C177 C 0.4417(7) 0.3179(5) 0.3283(6) 0.053(3) Uani 1 1 d . . . . .
C145 C -0.3821(7) 0.9435(5) 0.7479(6) 0.054(3) Uani 1 1 d . . . . .
H14A H -0.411290 0.953619 0.709994 0.065 Uiso 1 1 calc R U . . .
H14B H -0.351240 0.980675 0.744536 0.065 Uiso 1 1 calc R U . . .
C5 C 0.2695(8) 0.0269(5) 0.7288(6) 0.057(3) Uani 1 1 d . . . . .
H5A H 0.297663 -0.019673 0.706061 0.069 Uiso 1 1 calc R U . . .
H5B H 0.295040 0.023748 0.767793 0.069 Uiso 1 1 calc R U . . .
C229 C 1.5028(8) 0.1520(6) -0.1979(5) 0.055(3) Uani 1 1 d . . . . .
H229 H 1.523184 0.165729 -0.246624 0.066 Uiso 1 1 calc R U . . .
C30 C -0.7539(7) 0.5035(5) 1.2661(6) 0.048(3) Uani 1 1 d . . . . .
C48 C -0.3023(8) 0.6719(5) 0.9821(6) 0.057(3) Uani 1 1 d . . . . .
C167 C 0.6388(7) 0.6849(5) 0.2672(7) 0.055(3) Uani 1 1 d . . . . .
H167 H 0.636700 0.704085 0.308187 0.066 Uiso 1 1 calc R U . . .
C35 C -0.6508(8) 0.6555(5) 1.2449(6) 0.054(3) Uani 1 1 d . . . . .
H35 H -0.616866 0.670390 1.267729 0.064 Uiso 1 1 calc R U . . .
C62 C 0.6214(8) 0.1644(5) 0.5767(5) 0.052(3) Uani 1 1 d . . . . .
H62 H 0.662423 0.160273 0.606231 0.062 Uiso 1 1 calc R U . . .
C205 C 1.2276(7) 0.9224(5) -0.0670(6) 0.053(3) Uani 1 1 d . . . . .
H20A H 1.296608 0.918194 -0.088968 0.064 Uiso 1 1 calc R U . . .
H20B H 1.199794 0.929530 -0.105367 0.064 Uiso 1 1 calc R U . . .
C45 C -0.4704(8) 0.8988(5) 1.0333(6) 0.060(3) Uani 1 1 d . . . . .
H45A H -0.402587 0.888358 1.029852 0.071 Uiso 1 1 calc R U . . .
H45B H -0.474058 0.910023 0.984907 0.071 Uiso 1 1 calc R U . . .
C108 C 0.9367(8) 0.6298(5) 0.3499(5) 0.050(3) Uani 1 1 d . . . . .
C178 C 0.4594(8) 0.3555(5) 0.2629(6) 0.055(3) Uani 1 1 d . . . . .
H178 H 0.448513 0.341235 0.224631 0.066 Uiso 1 1 calc R U . . .
C72 C 0.3648(8) 0.4245(5) 0.7510(6) 0.060(3) Uani 1 1 d . . . . .
H72 H 0.363537 0.449601 0.787954 0.071 Uiso 1 1 calc R U . . .
C139 C -0.0681(8) 0.5402(6) 0.6775(7) 0.068(3) Uani 1 1 d . . . . .
H139 H -0.010535 0.526361 0.688741 0.082 Uiso 1 1 calc R U . . .
C206 C 1.2160(7) 0.8536(5) -0.0243(5) 0.049(3) Uani 1 1 d . . . . .
H206 H 1.246834 0.845152 0.013070 0.059 Uiso 1 1 calc R U . . .
C221 C 1.8380(7) 0.1765(5) -0.3300(5) 0.046(2) Uani 1 1 d . . . . .
H221 H 1.818801 0.184246 -0.373317 0.055 Uiso 1 1 calc R U . . .
C218 C 1.6421(9) 0.4207(6) -0.3157(6) 0.067(3) Uani 1 1 d . . . . .
H218 H 1.651802 0.417265 -0.364275 0.080 Uiso 1 1 calc R U . . .
C155 C 0.1943(8) 0.9148(6) 0.3851(6) 0.066(3) Uani 1 1 d . . . . .
H155 H 0.135012 0.948638 0.385128 0.079 Uiso 1 1 calc R U . . .
C82 C -0.1603(7) 0.8378(6) 0.9242(6) 0.054(3) Uani 1 1 d . . . . .
H82A H -0.137159 0.824884 0.965395 0.065 Uiso 1 1 calc R U . . .
H82B H -0.197012 0.805250 0.925311 0.065 Uiso 1 1 calc R U . . .
C49 C -0.2283(9) 0.6240(6) 1.0042(6) 0.063(3) Uani 1 1 d . . . . .
H49 H -0.217596 0.632001 1.045331 0.075 Uiso 1 1 calc R U . . .
C152 C 0.0188(8) 0.8851(6) 0.4877(6) 0.058(3) Uani 1 1 d . . . . .
H152 H 0.015657 0.903009 0.442168 0.069 Uiso 1 1 calc R U . . .
C74 C 0.2119(7) 0.5139(5) 0.7499(6) 0.054(3) Uani 1 1 d . . . . .
C43 C -0.6346(8) 0.9792(5) 1.0885(7) 0.059(3) Uani 1 1 d . . . . .
H43A H -0.646695 0.995722 1.043160 0.071 Uiso 1 1 calc R U . . .
H43B H -0.671699 1.017941 1.122307 0.071 Uiso 1 1 calc R U . . .
C92 C 0.3107(7) 0.8796(5) 0.6102(5) 0.050(3) Uani 1 1 d . . . . .
H92 H 0.306295 0.896963 0.564856 0.060 Uiso 1 1 calc R U . . .
C1 C 0.1162(7) 0.1156(5) 0.7915(6) 0.051(3) Uani 1 1 d . . . . .
H1 H 0.139533 0.113276 0.832065 0.061 Uiso 1 1 calc R U . . .
C40 C -0.8751(7) 0.2109(5) 1.3264(6) 0.049(3) Uani 1 1 d . . . . .
H40 H -0.832643 0.184861 1.354946 0.059 Uiso 1 1 calc R U . . .
C141 C -0.3518(7) 0.8126(5) 0.7425(5) 0.045(3) Uani 1 1 d . . . . .
H141 H -0.382845 0.822084 0.705158 0.055 Uiso 1 1 calc R U . . .
C224 C 1.9770(7) 0.0326(5) -0.3576(6) 0.059(3) Uani 1 1 d . . . . .
H22E H 2.010925 -0.008328 -0.388984 0.071 Uiso 1 1 calc R U . . .
H22F H 1.997520 0.020958 -0.315181 0.071 Uiso 1 1 calc R U . . .
C170 C 0.5940(8) 0.5217(5) 0.2314(6) 0.053(3) Uani 1 1 d . . . . .
H170 H 0.609145 0.493639 0.192374 0.064 Uiso 1 1 calc R U . . .
C85 C -0.0868(7) 0.9566(5) 0.8605(5) 0.047(3) Uani 1 1 d . . . . .
H85A H -0.050983 0.989551 0.860192 0.057 Uiso 1 1 calc R U . . .
H85B H -0.109659 0.969631 0.819224 0.057 Uiso 1 1 calc R U . . .
C99 C 0.5640(8) 0.8686(5) 0.5685(6) 0.050(3) Uani 1 1 d . . . . .
H99 H 0.559084 0.877712 0.614675 0.060 Uiso 1 1 calc R U . . .
C114 C 0.8279(7) 0.4498(5) 0.3883(6) 0.048(3) Uani 1 1 d . . . . .
C128 C 0.1351(10) 0.2997(6) 0.5589(6) 0.067(3) Uani 1 1 d . . . . .
C50 C -0.3123(8) 0.6619(5) 0.9200(6) 0.055(3) Uani 1 1 d . . . . .
H50 H -0.359160 0.696340 0.903093 0.065 Uiso 1 1 calc R U . . .
C216 C 1.6678(8) 0.3691(5) -0.2085(6) 0.053(3) Uani 1 1 d . . . . .
H216 H 1.696533 0.329377 -0.182922 0.064 Uiso 1 1 calc R U . . .
C174 C 0.5077(7) 0.4366(5) 0.3101(6) 0.047(3) Uani 1 1 d . . . . .
C69 C 0.4435(9) 0.3641(5) 0.7239(6) 0.062(3) Uani 1 1 d . . . . .
H69 H 0.495497 0.350771 0.741813 0.074 Uiso 1 1 calc R U . . .
C217 C 1.6839(8) 0.3631(5) -0.2791(6) 0.055(3) Uani 1 1 d . . . . .
C7 C -0.0272(7) 0.1288(5) 0.8875(5) 0.048(3) Uani 1 1 d . . . . .
H7 H 0.013919 0.116885 0.915242 0.058 Uiso 1 1 calc R U . . .
C113 C 0.9840(8) 0.5637(6) 0.3721(7) 0.064(3) Uani 1 1 d . . . . .
H113 H 1.042136 0.557606 0.380520 0.077 Uiso 1 1 calc R U . . .
C185 C 0.6804(8) 0.1672(5) 0.2957(6) 0.056(3) Uani 1 1 d . . . . .
H18G H 0.712689 0.146846 0.331410 0.067 Uiso 1 1 calc R U . . .
H18H H 0.610697 0.175788 0.319495 0.067 Uiso 1 1 calc R U . . .
C77 C 0.0736(8) 0.6454(6) 0.7867(6) 0.056(3) Uani 1 1 d . . . . .
C65 C 0.7162(9) 0.0379(5) 0.4884(6) 0.062(3) Uani 1 1 d . . . . .
H65A H 0.671770 0.045720 0.461397 0.074 Uiso 1 1 calc R U . . .
H65B H 0.769016 -0.006381 0.472648 0.074 Uiso 1 1 calc R U . . .
C98 C 0.6464(8) 0.8699(5) 0.5128(6) 0.053(3) Uani 1 1 d . . . . .
H98 H 0.697150 0.879882 0.520822 0.063 Uiso 1 1 calc R U . . .
C171 C 0.5450(7) 0.4999(5) 0.2980(6) 0.050(3) Uani 1 1 d . . . . .
C258 C 0.2010(8) 0.4537(5) 1.0044(6) 0.057(3) Uani 1 1 d . . . . .
H258 H 0.141523 0.481367 1.034601 0.068 Uiso 1 1 calc R U . . .
C31 C -0.7638(7) 0.4631(5) 1.2181(6) 0.046(2) Uani 1 1 d . . . . .
H31 H -0.754494 0.479626 1.170254 0.056 Uiso 1 1 calc R U . . .
C220 C 1.7417(8) 0.2956(5) -0.3164(6) 0.057(3) Uani 1 1 d . . . . .
H220 H 1.745784 0.293784 -0.364073 0.068 Uiso 1 1 calc R U . . .
C107 C 0.9680(8) 0.6913(5) 0.3441(6) 0.054(3) Uani 1 1 d . . . . .
H107 H 1.017195 0.687527 0.362753 0.065 Uiso 1 1 calc R U . . .
C105 C 1.0533(8) 0.8146(6) 0.2483(6) 0.060(3) Uani 1 1 d . . . . .
H10G H 1.106896 0.770248 0.245458 0.072 Uiso 1 1 calc R U . . .
H10H H 1.032911 0.817861 0.206545 0.072 Uiso 1 1 calc R U . . .
C76 C 0.1228(9) 0.6082(6) 0.8316(6) 0.070(4) Uani 1 1 d . . . . .
H76 H 0.109299 0.627492 0.875688 0.083 Uiso 1 1 calc R U . . .
C130 C 0.0508(9) 0.3204(6) 0.5477(6) 0.068(4) Uani 1 1 d . . . . .
H130 H 0.040373 0.292185 0.519030 0.081 Uiso 1 1 calc R U . . .
C210 C 1.4279(7) 0.6013(5) -0.1919(6) 0.052(3) Uani 1 1 d . . . . .
H210 H 1.412396 0.589329 -0.229068 0.062 Uiso 1 1 calc R U . . .
C215 C 1.6117(8) 0.4305(5) -0.1743(6) 0.054(3) Uani 1 1 d . . . . .
H215 H 1.600030 0.432776 -0.125135 0.065 Uiso 1 1 calc R U . . .
C233 C 1.5379(8) 0.0969(5) -0.0942(6) 0.055(3) Uani 1 1 d . . . . .
H233 H 1.582612 0.072441 -0.070511 0.067 Uiso 1 1 calc R U . . .
C6 C 0.1607(8) 0.0440(5) 0.7583(6) 0.055(3) Uani 1 1 d . . . . .
H6A H 0.135713 0.044143 0.719728 0.066 Uiso 1 1 calc R U . . .
H6B H 0.143202 0.006866 0.794184 0.066 Uiso 1 1 calc R U . . .
C202 C 1.0595(8) 0.9234(5) 0.0579(6) 0.060(3) Uani 1 1 d . . . . .
H20C H 1.083974 0.914357 0.098283 0.072 Uiso 1 1 calc R U . . .
H20D H 0.990123 0.928329 0.076959 0.072 Uiso 1 1 calc R U . . .
C18 C -0.5978(8) 0.2294(5) 1.0732(6) 0.056(3) Uani 1 1 d . . . . .
H18 H -0.647490 0.267258 1.062697 0.068 Uiso 1 1 calc R U . . .
C53 C -0.1812(8) 0.5503(5) 0.9034(7) 0.056(3) Uani 1 1 d . . . . .
C24 C -1.0046(8) 0.1570(6) 1.3973(6) 0.063(3) Uani 1 1 d . . . . .
H24A H -1.073724 0.168140 1.424852 0.076 Uiso 1 1 calc R U . . .
H24B H -0.968415 0.129348 1.428866 0.076 Uiso 1 1 calc R U . . .
C204 C 1.1781(8) 0.9866(5) -0.0198(6) 0.057(3) Uani 1 1 d . . . . .
H20E H 1.211008 0.982104 0.015012 0.069 Uiso 1 1 calc R U . . .
H20F H 1.182794 1.030545 -0.049181 0.069 Uiso 1 1 calc R U . . .
C126 C 0.4559(8) 0.0852(5) 0.3626(6) 0.057(3) Uani 1 1 d . . . . .
H12A H 0.495423 0.094079 0.313603 0.068 Uiso 1 1 calc R U . . .
H12B H 0.495496 0.076711 0.393496 0.068 Uiso 1 1 calc R U . . .
C212 C 1.4733(9) 0.6419(6) -0.0871(7) 0.064(3) Uani 1 1 d . . . . .
H212 H 1.491001 0.656388 -0.052461 0.076 Uiso 1 1 calc R U . . .
C115 C 0.8448(8) 0.3989(5) 0.4435(6) 0.054(3) Uani 1 1 d . . . . .
H115 H 0.884444 0.403205 0.467910 0.065 Uiso 1 1 calc R U . . .
C44 C -0.5289(8) 0.9630(5) 1.0770(6) 0.052(3) Uani 1 1 d . . . . .
H44A H -0.507445 1.004563 1.052909 0.063 Uiso 1 1 calc R U . . .
H44B H -0.518479 0.954676 1.123410 0.063 Uiso 1 1 calc R U . . .
C256 C 0.2978(9) 0.3457(6) 0.9431(6) 0.064(3) Uani 1 1 d . . . . .
H256 H 0.303940 0.299821 0.930465 0.077 Uiso 1 1 calc R U . . .
C123 C 0.2737(8) 0.0719(5) 0.4639(6) 0.058(3) Uani 1 1 d . . . . .
H12C H 0.235228 0.080584 0.432062 0.069 Uiso 1 1 calc R U . . .
H12D H 0.232719 0.063343 0.512472 0.069 Uiso 1 1 calc R U . . .
C54 C -0.1665(9) 0.4522(6) 0.8363(6) 0.064(3) Uani 1 1 d . . . . .
H54 H -0.230882 0.474359 0.837628 0.077 Uiso 1 1 calc R U . . .
C255 C 0.3747(10) 0.3710(6) 0.9210(6) 0.073(4) Uani 1 1 d . . . . .
H255 H 0.434173 0.342279 0.891849 0.087 Uiso 1 1 calc R U . . .
C63 C 0.5830(9) 0.1001(5) 0.5925(7) 0.071(4) Uani 1 1 d . . . . .
H63A H 0.550183 0.095666 0.643976 0.086 Uiso 1 1 calc R U . . .
H63B H 0.535412 0.107696 0.568247 0.086 Uiso 1 1 calc R U . . .
C60 C 0.0272(8) 0.2850(6) 0.7668(7) 0.066(3) Uani 1 1 d . . . . .
H60 H 0.001356 0.272300 0.736198 0.079 Uiso 1 1 calc R U . . .
C190 C 0.8557(7) 0.4311(5) 0.1554(6) 0.047(2) Uani 1 1 d . . . . .
H190 H 0.807033 0.422286 0.143264 0.057 Uiso 1 1 calc R U . . .
C158 C 0.3654(8) 0.8161(6) 0.3826(6) 0.059(3) Uani 1 1 d . . . . .
H158 H 0.423888 0.780640 0.381631 0.071 Uiso 1 1 calc R U . . .
C112 C 0.9495(9) 0.5065(5) 0.3825(7) 0.068(4) Uani 1 1 d . . . . .
H112 H 0.985085 0.462078 0.397610 0.081 Uiso 1 1 calc R U . . .
C169 C 0.6221(8) 0.5832(5) 0.2191(6) 0.056(3) Uani 1 1 d . . . . .
H169 H 0.652784 0.598092 0.172277 0.068 Uiso 1 1 calc R U . . .
C211 C 1.5300(9) 0.5783(6) -0.1224(7) 0.069(3) Uani 1 1 d . . . . .
H211 H 1.584221 0.549758 -0.109694 0.082 Uiso 1 1 calc R U . . .
C244 C 0.4191(10) 0.6286(6) 0.6062(7) 0.070(3) Uani 1 1 d . . . . .
C203 C 1.0744(8) 0.9921(5) 0.0186(6) 0.061(3) Uani 1 1 d . . . . .
H20G H 1.039441 1.005466 -0.015911 0.073 Uiso 1 1 calc R U . . .
H20H H 1.046801 1.030547 0.052853 0.073 Uiso 1 1 calc R U . . .
C4 C 0.2974(7) 0.0850(5) 0.6745(6) 0.056(3) Uani 1 1 d . . . . .
H4A H 0.368024 0.074040 0.655755 0.067 Uiso 1 1 calc R U . . .
H4B H 0.274305 0.086939 0.634399 0.067 Uiso 1 1 calc R U . . .
C257 C 0.2089(9) 0.3888(6) 0.9851(7) 0.066(3) Uani 1 1 d . . . . .
C119 C 0.8044(8) 0.3427(5) 0.4624(6) 0.052(3) Uani 1 1 d . . . . .
H119 H 0.816929 0.308898 0.498901 0.063 Uiso 1 1 calc R U . . .
C143 C -0.5043(8) 0.8856(6) 0.8295(7) 0.064(3) Uani 1 1 d . . . . .
H14C H -0.540954 0.894439 0.796452 0.077 Uiso 1 1 calc R U . . .
H14D H -0.549534 0.885309 0.878347 0.077 Uiso 1 1 calc R U . . .
C222 C 1.9459(8) 0.1652(5) -0.3531(6) 0.059(3) Uani 1 1 d . . . . .
H22G H 1.960753 0.207545 -0.381390 0.071 Uiso 1 1 calc R U . . .
H22H H 1.965237 0.160408 -0.310616 0.071 Uiso 1 1 calc R U . . .
C51 C -0.2543(9) 0.6017(6) 0.8820(6) 0.062(3) Uani 1 1 d . . . . .
H51 H -0.263917 0.594763 0.840005 0.074 Uiso 1 1 calc R U . . .
C110 C 0.8212(8) 0.5756(5) 0.3458(6) 0.055(3) Uani 1 1 d . . . . .
H110 H 0.764579 0.579158 0.336341 0.066 Uiso 1 1 calc R U . . .
C58 C -0.0226(8) 0.3532(7) 0.8035(8) 0.075(4) Uani 1 1 d . . . . .
C73 C 0.2898(8) 0.4473(6) 0.7242(7) 0.061(3) Uani 1 1 d . . . . .
C57 C -0.1154(8) 0.3883(6) 0.8034(7) 0.068(3) Uani 1 1 d . . . . .
H57 H -0.143930 0.368049 0.780292 0.082 Uiso 1 1 calc R U . . .
C124 C 0.3593(9) 0.0062(5) 0.4411(6) 0.065(3) Uani 1 1 d . . . . .
H12E H 0.337109 -0.035166 0.441859 0.079 Uiso 1 1 calc R U . . .
H12F H 0.395871 -0.004553 0.474498 0.079 Uiso 1 1 calc R U . . .
C219 C 1.5856(9) 0.4842(6) -0.2817(7) 0.066(3) Uani 1 1 d . . . . .
H219 H 1.556649 0.523647 -0.307326 0.079 Uiso 1 1 calc R U . . .
C175 C 0.4912(8) 0.3982(5) 0.3749(6) 0.056(3) Uani 1 1 d . . . . .
H175 H 0.502060 0.412360 0.413261 0.067 Uiso 1 1 calc R U . . .
C227 C 1.6744(7) 0.1049(5) -0.1999(6) 0.054(3) Uani 1 1 d . . . . .
H227 H 1.716392 0.082871 -0.173356 0.064 Uiso 1 1 calc R U . . .
C260 C 0.3699(9) 0.4380(6) 0.9393(6) 0.067(3) Uani 1 1 d . . . . .
H260 H 0.425116 0.453764 0.924695 0.080 Uiso 1 1 calc R U . . .
C176 C 0.4591(8) 0.3395(6) 0.3829(6) 0.056(3) Uani 1 1 d . . . . .
H176 H 0.448683 0.313467 0.426935 0.068 Uiso 1 1 calc R U . . .
C122 C 0.3038(8) 0.1365(5) 0.4621(6) 0.055(3) Uani 1 1 d . . . . .
H122 H 0.340996 0.127799 0.495359 0.066 Uiso 1 1 calc R U . . .
C3 C 0.2532(8) 0.1566(5) 0.7096(6) 0.057(3) Uani 1 1 d . . . . .
H3A H 0.270964 0.194187 0.674398 0.069 Uiso 1 1 calc R U . . .
H3B H 0.279119 0.155085 0.748038 0.069 Uiso 1 1 calc R U . . .
C125 C 0.4248(8) 0.0194(5) 0.3654(6) 0.059(3) Uani 1 1 d . . . . .
H12G H 0.482008 -0.022592 0.351507 0.071 Uiso 1 1 calc R U . . .
H12H H 0.389751 0.026275 0.331509 0.071 Uiso 1 1 calc R U . . .
C83 C -0.2258(8) 0.9139(6) 0.9303(7) 0.067(3) Uani 1 1 d . . . . .
H83A H -0.253307 0.925848 0.891341 0.081 Uiso 1 1 calc R U . . .
H83B H -0.279248 0.918732 0.975683 0.081 Uiso 1 1 calc R U . . .
C142 C -0.4274(8) 0.8124(6) 0.8157(7) 0.070(4) Uani 1 1 d . . . . .
H14E H -0.396142 0.800778 0.852457 0.085 Uiso 1 1 calc R U . . .
H14F H -0.458178 0.775293 0.818620 0.085 Uiso 1 1 calc R U . . .
C78 C 0.0883(9) 0.6191(7) 0.7243(8) 0.075(4) Uani 1 1 d . . . . .
H78 H 0.052202 0.644698 0.694592 0.090 Uiso 1 1 calc R U . . .
C56 C -0.0320(9) 0.4495(6) 0.8642(8) 0.077(4) Uani 1 1 d . . . . .
H56 H -0.001411 0.470446 0.884770 0.092 Uiso 1 1 calc R U . . .
C223 C 2.0032(8) 0.0995(6) -0.3966(7) 0.066(3) Uani 1 1 d . . . . .
H22I H 2.072391 0.091940 -0.406976 0.080 Uiso 1 1 calc R U . . .
H22J H 1.990732 0.107040 -0.442230 0.080 Uiso 1 1 calc R U . . .
C159 C 0.2828(7) 0.8146(6) 0.4387(6) 0.057(3) Uani 1 1 d . . . . .
H159 H 0.285145 0.780032 0.476369 0.069 Uiso 1 1 calc R U . . .
C144 C -0.4596(8) 0.9450(6) 0.8201(6) 0.061(3) Uani 1 1 d . . . . .
H14G H -0.431119 0.940022 0.857797 0.073 Uiso 1 1 calc R U . . .
H14H H -0.509969 0.991442 0.824895 0.073 Uiso 1 1 calc R U . . .
C151 C 0.1091(7) 0.8382(6) 0.5666(5) 0.052(3) Uani 1 1 d . . . . .
H151 H 0.168491 0.821819 0.575467 0.062 Uiso 1 1 calc R U . . .
C84 C -0.1704(8) 0.9647(5) 0.9266(5) 0.055(3) Uani 1 1 d . . . . .
H84A H -0.213066 1.014202 0.928604 0.066 Uiso 1 1 calc R U . . .
H84B H -0.147803 0.955263 0.967975 0.066 Uiso 1 1 calc R U . . .
C55 C -0.1242(8) 0.4847(6) 0.8678(6) 0.059(3) Uani 1 1 d . . . . .
C131 C -0.0222(9) 0.3810(6) 0.5760(6) 0.069(3) Uani 1 1 d . . . . .
H131 H -0.081515 0.391702 0.567904 0.083 Uiso 1 1 calc R U . . .
C140 C -0.2905(9) 0.6981(6) 0.7000(7) 0.068(3) Uani 1 1 d . . . . .
H140 H -0.345061 0.710564 0.685147 0.082 Uiso 1 1 calc R U . . .
C251 C -0.4484(11) 0.4976(7) 1.0608(7) 0.072(4) Uani 1 1 d . . . . .
C127 C 0.2157(10) 0.2352(6) 0.5318(7) 0.073(4) Uani 1 1 d . . . . .
H127 H 0.266995 0.221005 0.550481 0.087 Uiso 1 1 calc R U . . .
C250 C -0.3513(10) 0.4600(6) 1.0408(6) 0.072(4) Uani 1 1 d . . . . .
H250 H -0.304948 0.483898 1.033367 0.087 Uiso 1 1 calc R U . . .
C156 C 0.2773(8) 0.9170(6) 0.3302(6) 0.065(3) Uani 1 1 d . . . . .
H156 H 0.274354 0.952642 0.293514 0.077 Uiso 1 1 calc R U . . .
C137 C -0.2200(9) 0.6260(6) 0.6858(8) 0.076(4) Uani 1 1 d . . . . .
C254 C -0.3946(12) 0.3542(8) 1.0435(9) 0.090(5) Uani 1 1 d . . . . .
H254 H -0.377898 0.304378 1.038419 0.108 Uiso 1 1 calc R U . . .
C138 C -0.1343(9) 0.6060(6) 0.6973(7) 0.075(4) Uani 1 1 d . . . . .
H138 H -0.119598 0.637808 0.719244 0.090 Uiso 1 1 calc R U . . .
C264 C 0.2704(10) 0.5534(6) 0.9984(7) 0.077(4) Uani 1 1 d . . . . .
H26A H 0.203876 0.575968 1.026798 0.115 Uiso 1 1 calc R U . . .
H26B H 0.312626 0.549845 1.025621 0.115 Uiso 1 1 calc R U . . .
H26C H 0.288169 0.582251 0.954921 0.115 Uiso 1 1 calc R U . . .
C242 C 0.5852(11) 0.6207(7) 0.5369(7) 0.079(4) Uani 1 1 d . . . . .
C248 C 0.5980(11) 0.5492(7) 0.5255(6) 0.085(5) Uani 1 1 d . . . . .
H248 H 0.659691 0.520843 0.498946 0.102 Uiso 1 1 calc R U . . .
C150 C 0.0249(8) 0.8380(6) 0.6207(6) 0.057(3) Uani 1 1 d . . . . .
H150 H 0.027989 0.821614 0.666612 0.069 Uiso 1 1 calc R U . . .
C249 C -0.3223(12) 0.3857(8) 1.0318(8) 0.091(5) Uani 1 1 d . . . . .
C263 C 0.1246(10) 0.3588(7) 1.0109(8) 0.089(5) Uani 1 1 d . . . . .
H26D H 0.144252 0.311799 0.991356 0.134 Uiso 1 1 calc R U . . .
H26E H 0.102918 0.354426 1.062649 0.134 Uiso 1 1 calc R U . . .
H26F H 0.072146 0.390836 0.995230 0.134 Uiso 1 1 calc R U . . .
C134 C -0.0847(9) 0.4943(6) 0.6415(8) 0.079(4) Uani 1 1 d . . . . .
C243 C 0.4940(9) 0.6573(6) 0.5788(7) 0.078(4) Uani 1 1 d . . . . .
H243 H 0.482684 0.705115 0.589227 0.093 Uiso 1 1 calc R U . . .
C79 C 0.1592(10) 0.5522(7) 0.7040(8) 0.080(4) Uani 1 1 d . . . . .
H79 H 0.171298 0.533195 0.660084 0.096 Uiso 1 1 calc R U . . .
C132 C -0.0107(8) 0.4264(6) 0.6159(8) 0.073(4) Uani 1 1 d . . . . .
C70 C 0.3711(10) 0.3457(8) 0.6490(9) 0.102(6) Uani 1 1 d . . . . .
H70 H 0.372437 0.319343 0.613029 0.122 Uiso 1 1 calc R U . . .
C59 C 0.0194(9) 0.3853(6) 0.8325(8) 0.077(4) Uani 1 1 d . . . . .
H59 H 0.083930 0.363584 0.830797 0.092 Uiso 1 1 calc R U . . .
C246 C 0.4359(12) 0.5586(7) 0.5919(8) 0.090(5) Uani 1 1 d . . . . .
H246 H 0.385077 0.537759 0.610691 0.107 Uiso 1 1 calc R U . . .
C247 C 0.5234(12) 0.5190(7) 0.5517(7) 0.081(4) Uani 1 1 d . . . . .
H247 H 0.533362 0.471331 0.541596 0.098 Uiso 1 1 calc R U . . .
C129 C 0.1481(13) 0.3423(8) 0.6024(11) 0.127(7) Uani 1 1 d . . . . .
H129 H 0.206561 0.329926 0.612231 0.152 Uiso 1 1 calc R U . . .
C71 C 0.2902(11) 0.4060(7) 0.6765(9) 0.101(6) Uani 1 1 d . . . . .
H71 H 0.236198 0.417076 0.661119 0.121 Uiso 1 1 calc R U . . .
C252 C -0.5181(11) 0.4653(9) 1.0727(8) 0.091(4) Uani 1 1 d . . . . .
H252 H -0.584367 0.490936 1.087682 0.109 Uiso 1 1 calc R U . . .
C136 C -0.2387(12) 0.5784(8) 0.6550(12) 0.128(8) Uani 1 1 d . . . . .
H136 H -0.298543 0.590397 0.647335 0.153 Uiso 1 1 calc R U . . .
C133 C 0.0725(13) 0.4039(8) 0.6312(13) 0.149(9) Uani 1 1 d . . . . .
H133 H 0.080190 0.430661 0.662730 0.179 Uiso 1 1 calc R U . . .
C245 C 0.3191(11) 0.6712(8) 0.6541(9) 0.105(6) Uani 1 1 d . . . . .
H24C H 0.319438 0.719431 0.658736 0.158 Uiso 1 1 calc R U . . .
H24D H 0.270702 0.673768 0.632887 0.158 Uiso 1 1 calc R U . . .
H24E H 0.304072 0.647298 0.700943 0.158 Uiso 1 1 calc R U . . .
C135 C -0.1729(12) 0.5138(7) 0.6348(12) 0.129(8) Uani 1 1 d . . . . .
H135 H -0.189627 0.481252 0.615413 0.155 Uiso 1 1 calc R U . . .
C261 C -0.4790(12) 0.5735(7) 1.0751(8) 0.096(5) Uani 1 1 d . . . . .
H26G H -0.422557 0.589643 1.064416 0.145 Uiso 1 1 calc R U . . .
H26H H -0.517241 0.600770 1.045292 0.145 Uiso 1 1 calc R U . . .
H26I H -0.517738 0.580828 1.124994 0.145 Uiso 1 1 calc R U . . .
C262 C -0.2186(12) 0.3439(8) 1.0115(10) 0.114(6) Uani 1 1 d . . . . .
H26J H -0.180258 0.376011 1.005930 0.172 Uiso 1 1 calc R U . . .
H26K H -0.208131 0.307546 1.048551 0.172 Uiso 1 1 calc R U . . .
H26L H -0.199299 0.320925 0.966737 0.172 Uiso 1 1 calc R U . . .
C253 C -0.4854(16) 0.3924(11) 1.0613(11) 0.127(7) Uani 1 1 d . . . . .
H253 H -0.531516 0.368838 1.066811 0.152 Uiso 1 1 calc R U . . .
C241 C 0.6692(15) 0.6550(11) 0.5144(11) 0.158(9) Uani 1 1 d . . . . .
H24F H 0.727990 0.621996 0.485146 0.237 Uiso 1 1 calc R U . . .
H24G H 0.652781 0.699580 0.487212 0.237 Uiso 1 1 calc R U . . .
H24H H 0.679045 0.664773 0.556732 0.237 Uiso 1 1 calc R U . . .

loop_
_atom_site_aniso_label
_atom_site_aniso_U_11
_atom_site_aniso_U_22
_atom_site_aniso_U_33
_atom_site_aniso_U_23
_atom_site_aniso_U_13
_atom_site_aniso_U_12
N8 0.039(5) 0.038(4) 0.047(5) 0.003(3) -0.004(4) -0.014(4)
N15 0.040(5) 0.030(4) 0.048(5) 0.001(3) -0.014(4) -0.011(3)
N4 0.040(5) 0.042(5) 0.064(6) -0.009(4) -0.008(4) -0.016(4)
N20 0.042(5) 0.033(4) 0.054(5) -0.007(4) -0.009(4) -0.011(4)
N13 0.052(5) 0.042(5) 0.038(4) -0.001(3) -0.005(4) -0.012(4)
N2 0.045(5) 0.048(5) 0.046(5) -0.005(4) -0.005(4) -0.010(4)
N21 0.047(5) 0.030(4) 0.060(5) -0.010(4) -0.009(4) -0.005(4)
N3 0.043(5) 0.031(4) 0.061(5) -0.002(4) -0.012(4) -0.010(4)
N19 0.042(5) 0.029(4) 0.060(5) -0.009(3) -0.004(4) -0.004(4)
N1 0.054(5) 0.036(4) 0.053(5) 0.001(4) -0.012(4) -0.017(4)
N18 0.057(6) 0.030(4) 0.069(6) -0.001(4) -0.007(5) -0.009(4)
N10 0.048(5) 0.039(5) 0.064(6) -0.011(4) -0.002(4) -0.013(4)
N14 0.052(5) 0.042(5) 0.052(5) 0.000(4) -0.012(4) -0.012(4)
C97 0.038(5) 0.035(5) 0.049(6) -0.004(4) -0.006(5) -0.010(4)
N7 0.050(5) 0.040(5) 0.063(6) 0.004(4) -0.010(4) -0.009(4)
N12 0.039(5) 0.042(5) 0.056(5) 0.006(4) -0.004(4) -0.015(4)
N23 0.051(5) 0.041(5) 0.056(5) -0.009(4) -0.020(4) -0.010(4)
N17 0.067(6) 0.026(4) 0.057(5) -0.008(4) -0.011(5) -0.006(4)
N11 0.039(5) 0.045(5) 0.058(5) -0.013(4) -0.002(4) -0.012(4)
C95 0.040(5) 0.050(6) 0.054(6) -0.003(5) -0.020(5) -0.013(5)
C157 0.034(5) 0.041(5) 0.044(5) 0.001(4) -0.011(4) 0.000(4)
N24 0.038(4) 0.044(4) 0.048(5) -0.006(4) -0.004(4) -0.012(4)
N5 0.050(5) 0.043(5) 0.077(7) -0.011(4) -0.012(5) -0.013(4)
N22 0.055(5) 0.029(4) 0.061(5) -0.002(4) -0.005(4) -0.016(4)
C100 0.046(6) 0.034(5) 0.044(5) -0.007(4) -0.012(5) -0.006(4)
C101 0.037(5) 0.025(4) 0.039(5) 0.000(3) -0.002(4) -0.014(4)
C196 0.038(5) 0.042(5) 0.049(6) -0.007(4) -0.017(4) -0.007(4)
N16 0.047(5) 0.030(4) 0.069(6) -0.011(4) -0.005(4) -0.013(4)
C198 0.046(6) 0.034(5) 0.052(6) 0.003(4) -0.017(5) -0.013(4)
C96 0.041(6) 0.050(6) 0.045(6) 0.001(4) -0.008(5) -0.004(5)
C197 0.041(5) 0.017(4) 0.065(6) -0.002(4) -0.010(5) -0.004(4)
C93 0.034(5) 0.043(5) 0.041(5) -0.002(4) -0.003(4) -0.010(4)
N9 0.068(6) 0.038(5) 0.056(5) -0.009(4) 0.007(5) -0.014(4)
C161 0.052(6) 0.026(4) 0.039(5) 0.001(4) -0.017(4) -0.006(4)
C80 0.050(6) 0.037(5) 0.059(7) -0.010(5) -0.011(5) -0.010(5)
C16 0.053(6) 0.039(5) 0.057(6) 0.001(4) -0.013(5) -0.017(5)
C88 0.034(5) 0.039(5) 0.054(6) -0.005(4) -0.013(5) -0.012(4)
C11 0.046(6) 0.032(5) 0.045(5) 0.005(4) -0.012(5) -0.017(4)
C15 0.045(6) 0.031(5) 0.057(6) -0.004(4) -0.004(5) -0.010(4)
C154 0.037(5) 0.038(5) 0.059(6) -0.003(5) -0.004(5) -0.006(4)
C94 0.028(5) 0.032(5) 0.052(6) 0.003(4) -0.008(4) -0.005(4)
C195 0.048(6) 0.039(5) 0.053(6) 0.003(4) -0.018(5) -0.010(5)
C47 0.061(7) 0.036(5) 0.054(6) -0.005(4) -0.017(5) -0.008(5)
C181 0.034(5) 0.040(5) 0.048(6) -0.004(4) -0.008(4) -0.012(4)
C27 0.036(5) 0.043(5) 0.063(7) 0.003(5) -0.011(5) -0.012(4)
C41 0.039(5) 0.035(5) 0.058(6) -0.007(4) -0.005(5) -0.011(4)
C166 0.035(5) 0.023(4) 0.059(6) -0.010(4) -0.007(4) -0.003(4)
C235 0.047(6) 0.033(5) 0.049(6) -0.008(4) -0.003(5) -0.012(4)
C164 0.043(6) 0.039(5) 0.063(6) 0.000(5) -0.009(5) -0.020(5)
C148 0.040(6) 0.033(5) 0.061(7) -0.001(4) -0.014(5) -0.005(4)
C173 0.060(7) 0.044(6) 0.057(6) -0.009(5) -0.001(5) -0.023(5)
C182 0.042(5) 0.036(5) 0.047(6) -0.011(4) 0.001(5) -0.016(4)
C21 0.041(5) 0.030(4) 0.044(5) 0.001(4) -0.005(4) -0.012(4)
C36 0.051(6) 0.035(5) 0.067(7) -0.005(5) -0.013(5) -0.012(5)
C33 0.044(6) 0.028(5) 0.065(7) 0.007(4) -0.021(5) -0.011(4)
N6 0.045(5) 0.055(5) 0.058(6) -0.018(4) -0.006(4) -0.018(4)
C238 0.044(6) 0.036(5) 0.050(6) -0.003(4) -0.017(5) -0.014(4)
C26 0.043(6) 0.039(5) 0.054(6) 0.001(4) -0.009(5) -0.009(4)
C208 0.051(6) 0.037(5) 0.058(6) -0.004(5) -0.019(5) -0.004(5)
C168 0.047(6) 0.036(5) 0.060(6) -0.009(5) -0.010(5) -0.011(4)
C200 0.042(6) 0.029(5) 0.062(6) -0.009(4) -0.008(5) -0.009(4)
C10 0.039(5) 0.043(5) 0.059(6) -0.011(5) -0.015(5) -0.007(4)
C183 0.041(5) 0.033(5) 0.055(6) -0.003(4) -0.005(5) -0.013(4)
C32 0.054(6) 0.035(5) 0.063(7) -0.005(5) -0.016(5) -0.010(5)
C192 0.053(6) 0.034(5) 0.058(6) 0.003(4) -0.019(5) -0.018(5)
C194 0.034(5) 0.034(5) 0.069(7) -0.009(5) -0.017(5) -0.010(4)
C187 0.035(5) 0.031(5) 0.063(6) -0.002(4) -0.012(5) -0.005(4)
C12 0.037(5) 0.042(5) 0.046(6) 0.001(4) -0.003(4) -0.007(4)
C42 0.038(5) 0.030(5) 0.065(6) -0.002(4) -0.016(5) -0.010(4)
C39 0.056(7) 0.033(5) 0.070(8) -0.008(5) -0.015(6) -0.012(5)
C46 0.042(6) 0.042(6) 0.067(7) -0.011(5) -0.014(5) -0.007(5)
C162 0.047(6) 0.051(6) 0.048(6) -0.001(5) -0.002(5) -0.014(5)
C225 0.041(6) 0.048(6) 0.057(6) -0.013(5) -0.008(5) -0.008(5)
C239 0.040(5) 0.047(6) 0.043(5) 0.005(4) -0.017(4) -0.009(4)
C146 0.041(5) 0.030(5) 0.042(5) -0.005(4) -0.012(4) 0.001(4)
C8 0.038(5) 0.036(5) 0.047(6) -0.014(4) -0.005(4) -0.009(4)
C236 0.034(5) 0.036(5) 0.058(6) -0.002(4) -0.012(5) -0.008(4)
C38 0.044(6) 0.040(6) 0.072(7) -0.009(5) -0.017(5) -0.009(5)
C207 0.055(7) 0.043(6) 0.064(7) -0.009(5) -0.013(6) -0.008(5)
C120 0.054(6) 0.035(5) 0.053(6) 0.004(4) -0.010(5) -0.013(5)
C199 0.042(6) 0.034(5) 0.048(6) -0.004(4) -0.015(5) -0.006(4)
C165 0.045(6) 0.032(5) 0.066(7) -0.008(4) -0.006(5) -0.010(4)
C109 0.054(7) 0.041(6) 0.082(8) -0.001(5) -0.019(6) -0.021(5)
C193 0.052(6) 0.032(5) 0.057(6) 0.001(4) -0.017(5) -0.016(4)
C147 0.043(6) 0.040(5) 0.055(6) -0.007(4) -0.019(5) -0.005(4)
C153 0.041(6) 0.034(5) 0.055(6) -0.008(4) 0.000(5) -0.004(4)
C28 0.064(7) 0.046(6) 0.057(6) -0.001(5) -0.016(6) -0.022(5)
C232 0.043(6) 0.066(7) 0.046(6) 0.003(5) -0.009(5) -0.016(5)
C102 0.058(6) 0.039(5) 0.055(6) -0.005(4) 0.001(5) -0.029(5)
C104 0.048(6) 0.049(6) 0.061(7) -0.003(5) 0.005(5) -0.022(5)
C37 0.046(6) 0.032(5) 0.060(6) 0.000(4) -0.015(5) -0.005(4)
C89 0.038(6) 0.044(5) 0.060(7) -0.012(5) -0.009(5) -0.013(4)
C13 0.041(6) 0.036(5) 0.046(6) -0.013(4) -0.009(5) -0.004(4)
C188 0.040(5) 0.036(5) 0.062(6) -0.008(4) -0.010(5) -0.012(4)
C52 0.061(7) 0.037(6) 0.092(9) -0.016(6) -0.038(7) 0.008(5)
C17 0.034(5) 0.040(5) 0.059(6) -0.005(4) -0.010(5) -0.013(4)
C259 0.052(7) 0.042(6) 0.065(7) -0.006(5) -0.010(6) -0.005(5)
C116 0.057(7) 0.023(4) 0.065(7) -0.002(4) -0.017(6) -0.010(4)
C191 0.046(6) 0.030(5) 0.072(7) -0.001(4) -0.018(5) -0.013(4)
C184 0.061(7) 0.042(5) 0.041(5) 0.004(4) -0.007(5) -0.018(5)
C14 0.042(6) 0.036(5) 0.050(6) -0.006(4) -0.006(5) -0.011(4)
C68 0.052(6) 0.039(5) 0.059(6) -0.014(5) -0.013(5) -0.002(5)
C186 0.055(6) 0.037(5) 0.055(6) -0.007(4) -0.007(5) -0.018(5)
C86 0.043(6) 0.048(6) 0.040(5) -0.012(4) -0.009(4) -0.017(5)
C160 0.032(5) 0.063(7) 0.048(6) -0.003(5) -0.009(5) -0.005(5)
C2 0.057(7) 0.037(5) 0.059(6) -0.012(5) -0.016(5) -0.014(5)
C189 0.049(6) 0.030(5) 0.069(7) 0.009(4) -0.019(5) -0.011(4)
C228 0.036(5) 0.043(5) 0.049(6) -0.006(4) 0.001(5) -0.014(4)
C106 0.046(6) 0.029(5) 0.057(6) -0.006(4) -0.008(5) -0.008(4)
C201 0.038(5) 0.032(5) 0.061(6) -0.007(4) -0.006(5) -0.013(4)
C226 0.036(5) 0.032(5) 0.056(6) -0.010(4) 0.002(5) -0.011(4)
C61 0.052(6) 0.031(5) 0.053(6) 0.002(4) -0.005(5) -0.017(4)
C234 0.045(6) 0.035(5) 0.055(6) 0.005(4) -0.010(5) -0.011(4)
C231 0.035(5) 0.042(5) 0.055(6) -0.009(4) -0.009(5) -0.014(4)
C163 0.045(6) 0.047(6) 0.055(6) 0.000(5) -0.009(5) -0.010(5)
C240 0.053(6) 0.033(5) 0.050(6) -0.006(4) -0.015(5) -0.011(5)
C9 0.041(6) 0.035(5) 0.055(6) -0.012(4) -0.013(5) -0.003(4)
C91 0.044(6) 0.039(5) 0.057(6) -0.009(4) -0.018(5) -0.004(4)
C103 0.049(6) 0.043(5) 0.056(6) -0.006(4) 0.004(5) -0.022(5)
C66 0.060(7) 0.037(5) 0.052(6) -0.009(4) 0.000(5) -0.012(5)
C19 0.046(6) 0.043(6) 0.054(6) 0.016(5) -0.009(5) -0.010(5)
C180 0.045(6) 0.030(5) 0.081(8) 0.004(5) -0.015(5) -0.014(4)
C67 0.052(6) 0.037(5) 0.069(7) -0.016(5) -0.015(5) -0.008(5)
C22 0.043(6) 0.037(5) 0.072(7) 0.000(5) -0.022(5) -0.017(4)
C29 0.047(6) 0.048(6) 0.061(7) -0.007(5) -0.013(5) -0.014(5)
C111 0.037(5) 0.022(4) 0.065(6) -0.006(4) -0.012(5) -0.006(4)
C81 0.045(6) 0.045(5) 0.054(6) -0.012(4) -0.008(5) -0.014(5)
C237 0.047(6) 0.024(4) 0.059(6) -0.005(4) -0.013(5) -0.008(4)
C121 0.053(6) 0.033(5) 0.060(6) -0.002(4) -0.008(5) -0.012(5)
C25 0.047(6) 0.049(6) 0.056(6) -0.004(5) -0.014(5) -0.019(5)
C34 0.060(7) 0.038(5) 0.060(6) 0.005(4) -0.020(5) -0.022(5)
C117 0.057(7) 0.036(5) 0.067(7) -0.006(5) -0.011(5) -0.022(5)
C75 0.074(8) 0.040(6) 0.065(7) -0.006(5) -0.018(6) -0.005(5)
C64 0.109(10) 0.030(5) 0.065(7) -0.009(5) -0.011(7) -0.030(6)
C87 0.054(7) 0.040(5) 0.051(6) -0.009(4) -0.011(5) -0.009(5)
C20 0.051(6) 0.036(5) 0.048(6) -0.005(4) -0.010(5) -0.015(5)
C118 0.043(6) 0.028(5) 0.049(6) 0.002(4) -0.002(5) -0.008(4)
C209 0.056(7) 0.035(5) 0.067(7) -0.009(5) -0.013(6) -0.008(5)
C230 0.038(6) 0.062(6) 0.045(6) 0.004(5) -0.014(5) -0.007(5)
C149 0.034(6) 0.064(7) 0.066(7) -0.005(5) -0.012(5) -0.015(5)
C172 0.056(7) 0.043(6) 0.061(7) 0.004(5) -0.009(5) -0.021(5)
C179 0.058(7) 0.035(5) 0.059(6) 0.006(4) -0.024(5) -0.013(5)
C23 0.056(7) 0.046(6) 0.080(8) 0.005(6) -0.012(6) -0.027(5)
C90 0.050(6) 0.046(5) 0.037(5) 0.000(4) -0.009(4) -0.019(5)
C213 0.057(7) 0.042(6) 0.060(7) -0.005(5) -0.017(6) -0.015(5)
C214 0.054(7) 0.038(5) 0.058(7) -0.006(5) -0.015(5) -0.010(5)
C177 0.045(6) 0.031(5) 0.074(7) -0.005(5) -0.009(5) -0.009(4)
C145 0.052(6) 0.032(5) 0.066(7) -0.009(5) -0.003(5) -0.011(5)
C5 0.050(6) 0.047(6) 0.067(7) -0.008(5) -0.011(6) -0.011(5)
C229 0.049(6) 0.065(7) 0.038(6) -0.001(5) -0.009(5) -0.007(5)
C30 0.039(5) 0.029(5) 0.068(7) 0.000(4) -0.010(5) -0.010(4)
C48 0.063(7) 0.043(6) 0.062(7) 0.000(5) -0.022(6) -0.010(5)
C167 0.041(6) 0.044(6) 0.084(8) -0.002(5) -0.024(6) -0.016(5)
C35 0.067(7) 0.036(5) 0.068(7) 0.008(5) -0.033(6) -0.019(5)
C62 0.063(7) 0.030(5) 0.054(6) -0.006(4) -0.010(5) -0.013(5)
C205 0.044(6) 0.034(5) 0.070(7) -0.006(5) 0.000(5) -0.015(4)
C45 0.059(7) 0.044(6) 0.074(8) -0.003(5) -0.012(6) -0.023(5)
C108 0.053(6) 0.038(5) 0.051(6) -0.007(4) -0.009(5) -0.009(5)
C178 0.059(7) 0.048(6) 0.060(7) 0.005(5) -0.019(6) -0.021(5)
C72 0.067(8) 0.042(6) 0.061(7) -0.012(5) -0.016(6) -0.005(5)
C139 0.049(7) 0.053(7) 0.092(9) -0.030(6) -0.011(6) -0.002(5)
C206 0.051(6) 0.030(5) 0.052(6) -0.012(4) -0.001(5) -0.008(4)
C221 0.047(6) 0.038(5) 0.044(6) -0.003(4) -0.007(5) -0.011(4)
C218 0.078(9) 0.047(6) 0.058(7) 0.000(5) -0.019(6) 0.000(6)
C155 0.035(6) 0.072(8) 0.070(8) -0.010(6) 0.006(5) -0.010(5)
C82 0.042(6) 0.058(6) 0.058(7) -0.007(5) -0.002(5) -0.021(5)
C49 0.073(8) 0.049(6) 0.063(7) -0.006(5) -0.026(6) -0.008(6)
C152 0.044(6) 0.062(7) 0.062(7) -0.003(5) -0.016(5) -0.011(5)
C74 0.041(6) 0.040(5) 0.078(8) -0.019(5) -0.015(6) -0.005(5)
C43 0.059(7) 0.034(5) 0.081(8) 0.000(5) -0.017(6) -0.019(5)
C92 0.038(6) 0.058(6) 0.040(5) 0.004(4) -0.004(4) -0.008(5)
C1 0.050(6) 0.043(6) 0.057(6) -0.004(5) -0.011(5) -0.014(5)
C40 0.053(6) 0.033(5) 0.062(7) 0.006(4) -0.016(5) -0.018(5)
C141 0.036(5) 0.034(5) 0.054(6) -0.004(4) -0.001(5) -0.007(4)
C224 0.044(6) 0.049(6) 0.067(7) -0.017(5) -0.003(5) 0.000(5)
C170 0.058(7) 0.036(5) 0.060(7) -0.008(4) -0.009(5) -0.015(5)
C85 0.045(6) 0.036(5) 0.055(6) -0.004(4) -0.010(5) -0.010(4)
C99 0.059(7) 0.037(5) 0.053(6) -0.004(4) -0.017(5) -0.015(5)
C114 0.044(6) 0.028(5) 0.058(6) -0.003(4) -0.003(5) -0.008(4)
C128 0.075(9) 0.040(6) 0.071(8) -0.012(5) -0.020(7) 0.001(6)
C50 0.051(6) 0.046(6) 0.054(6) -0.007(5) -0.015(5) 0.002(5)
C216 0.049(6) 0.041(6) 0.060(7) 0.005(5) -0.012(5) -0.009(5)
C174 0.045(6) 0.030(5) 0.060(6) -0.010(4) -0.011(5) -0.008(4)
C69 0.078(8) 0.041(6) 0.066(7) -0.007(5) -0.028(6) -0.011(6)
C217 0.049(6) 0.039(5) 0.059(7) 0.002(5) -0.007(5) 0.000(5)
C7 0.048(6) 0.037(5) 0.055(6) -0.009(4) -0.006(5) -0.015(4)
C113 0.043(6) 0.045(6) 0.111(10) 0.003(6) -0.034(7) -0.014(5)
C185 0.048(6) 0.038(5) 0.073(7) -0.006(5) -0.003(6) -0.018(5)
C77 0.049(6) 0.051(6) 0.064(7) -0.016(5) -0.011(6) -0.011(5)
C65 0.075(8) 0.040(6) 0.057(7) -0.002(5) -0.003(6) -0.022(6)
C98 0.057(7) 0.047(6) 0.062(7) -0.002(5) -0.022(6) -0.023(5)
C171 0.047(6) 0.039(5) 0.053(6) -0.004(4) -0.011(5) -0.004(5)
C258 0.044(6) 0.043(6) 0.070(7) -0.021(5) -0.003(5) -0.005(5)
C31 0.037(5) 0.037(5) 0.067(7) 0.005(5) -0.021(5) -0.012(4)
C220 0.051(6) 0.044(6) 0.067(7) -0.005(5) -0.016(6) -0.006(5)
C107 0.051(6) 0.038(6) 0.070(7) -0.008(5) -0.011(5) -0.016(5)
C105 0.050(6) 0.048(6) 0.068(7) -0.005(5) 0.002(6) -0.019(5)
C76 0.088(9) 0.044(6) 0.060(7) -0.021(5) -0.017(7) 0.002(6)
C130 0.076(9) 0.047(6) 0.070(8) -0.023(6) -0.018(7) -0.003(6)
C210 0.046(6) 0.036(5) 0.067(7) -0.010(5) -0.017(5) -0.001(4)
C215 0.057(7) 0.042(6) 0.056(6) 0.001(5) -0.018(5) -0.009(5)
C233 0.052(7) 0.054(6) 0.055(7) 0.001(5) -0.017(5) -0.011(5)
C6 0.057(7) 0.045(6) 0.059(7) -0.013(5) -0.008(5) -0.018(5)
C202 0.049(6) 0.036(5) 0.075(8) -0.021(5) 0.001(6) -0.002(5)
C18 0.047(6) 0.041(5) 0.067(7) -0.006(5) -0.007(5) -0.006(5)
C53 0.044(6) 0.041(6) 0.082(8) -0.017(5) -0.017(6) -0.007(5)
C24 0.054(7) 0.062(7) 0.065(7) 0.006(6) -0.005(6) -0.027(6)
C204 0.053(7) 0.033(5) 0.077(8) -0.015(5) -0.007(6) -0.011(5)
C126 0.046(6) 0.036(5) 0.078(8) -0.007(5) -0.008(6) -0.010(5)
C212 0.064(8) 0.049(6) 0.081(8) -0.017(6) -0.038(7) 0.001(6)
C115 0.051(6) 0.043(6) 0.067(7) -0.008(5) -0.017(5) -0.009(5)
C44 0.064(7) 0.036(5) 0.064(7) 0.007(5) -0.025(6) -0.025(5)
C256 0.066(8) 0.044(6) 0.062(7) -0.014(5) -0.011(6) 0.002(6)
C123 0.059(7) 0.033(5) 0.064(7) -0.002(5) 0.001(6) -0.016(5)
C54 0.057(7) 0.052(6) 0.074(8) -0.021(6) -0.016(6) -0.003(5)
C255 0.070(8) 0.053(7) 0.055(7) -0.005(5) -0.001(6) 0.014(6)
C63 0.084(9) 0.032(5) 0.079(8) -0.009(5) 0.012(7) -0.033(6)
C60 0.048(7) 0.055(7) 0.095(9) -0.026(6) -0.022(6) -0.007(6)
C190 0.037(5) 0.043(5) 0.067(7) 0.006(5) -0.025(5) -0.013(4)
C158 0.054(7) 0.060(7) 0.060(7) -0.012(5) -0.006(6) -0.021(6)
C112 0.064(8) 0.023(5) 0.112(10) 0.005(5) -0.035(7) -0.002(5)
C169 0.058(7) 0.041(6) 0.070(7) 0.003(5) -0.025(6) -0.013(5)
C211 0.064(8) 0.048(6) 0.100(10) -0.016(6) -0.037(7) -0.006(6)
C244 0.069(8) 0.056(7) 0.081(9) -0.011(6) -0.022(7) -0.011(6)
C203 0.069(8) 0.030(5) 0.077(8) -0.011(5) -0.014(6) -0.013(5)
C4 0.040(6) 0.049(6) 0.072(7) -0.016(5) -0.003(5) -0.015(5)
C257 0.060(7) 0.052(7) 0.079(8) -0.016(6) -0.015(6) -0.011(6)
C119 0.050(6) 0.034(5) 0.063(7) -0.002(5) -0.009(6) -0.010(5)
C143 0.040(6) 0.051(6) 0.082(8) -0.004(6) 0.001(6) -0.010(5)
C222 0.050(6) 0.042(6) 0.073(7) 0.005(5) -0.005(6) -0.016(5)
C51 0.078(8) 0.056(7) 0.048(6) -0.012(5) -0.014(6) -0.019(6)
C110 0.069(7) 0.034(5) 0.068(7) 0.006(5) -0.031(6) -0.015(5)
C58 0.045(7) 0.063(7) 0.108(10) -0.045(7) -0.008(7) -0.005(6)
C73 0.053(7) 0.041(6) 0.080(8) -0.017(5) -0.011(6) -0.008(5)
C57 0.058(7) 0.051(7) 0.097(9) -0.023(6) -0.031(7) -0.004(6)
C124 0.080(8) 0.036(6) 0.070(7) 0.005(5) -0.011(6) -0.022(6)
C219 0.069(8) 0.045(6) 0.073(8) -0.003(5) -0.031(7) 0.006(6)
C175 0.059(7) 0.033(5) 0.071(7) 0.004(5) -0.021(6) -0.011(5)
C227 0.042(6) 0.033(5) 0.076(8) -0.012(5) -0.001(5) -0.015(4)
C260 0.066(8) 0.055(7) 0.061(7) 0.000(5) -0.009(6) -0.008(6)
C176 0.055(7) 0.047(6) 0.059(7) -0.004(5) -0.016(6) -0.008(5)
C122 0.047(6) 0.037(5) 0.073(7) -0.004(5) -0.009(5) -0.010(5)
C3 0.050(6) 0.049(6) 0.063(7) -0.012(5) -0.004(5) -0.013(5)
C125 0.057(7) 0.045(6) 0.072(7) -0.010(5) -0.005(6) -0.026(5)
C83 0.039(6) 0.080(8) 0.070(8) -0.037(6) 0.006(6) -0.014(6)
C142 0.045(7) 0.063(7) 0.079(8) 0.002(6) 0.001(6) -0.011(6)
C78 0.064(8) 0.063(8) 0.108(11) -0.031(7) -0.038(8) -0.008(6)
C56 0.057(8) 0.059(7) 0.124(12) -0.039(7) -0.046(8) 0.004(6)
C223 0.042(6) 0.056(7) 0.074(8) -0.013(6) 0.011(6) -0.008(5)
C159 0.040(6) 0.055(6) 0.064(7) -0.007(5) -0.008(5) -0.006(5)
C144 0.048(6) 0.048(6) 0.069(7) -0.010(5) -0.006(6) -0.004(5)
C151 0.042(6) 0.066(7) 0.048(6) -0.008(5) -0.014(5) -0.016(5)
C84 0.056(7) 0.046(6) 0.049(6) -0.006(5) -0.006(5) -0.010(5)
C55 0.044(6) 0.054(6) 0.073(8) -0.030(6) -0.015(6) 0.001(5)
C131 0.060(7) 0.066(8) 0.072(8) -0.022(6) -0.021(6) 0.001(6)
C140 0.060(7) 0.036(6) 0.091(9) -0.014(6) -0.011(7) -0.002(5)
C251 0.087(10) 0.058(7) 0.064(8) 0.000(6) -0.031(7) -0.008(7)
C127 0.085(9) 0.039(6) 0.092(9) -0.012(6) -0.035(8) -0.006(6)
C250 0.092(10) 0.058(7) 0.064(8) 0.011(6) -0.023(7) -0.028(7)
C156 0.053(7) 0.057(7) 0.064(7) 0.001(5) -0.006(6) -0.007(5)
C137 0.045(7) 0.049(7) 0.129(12) -0.019(7) -0.021(7) -0.008(5)
C254 0.079(11) 0.075(9) 0.122(13) -0.034(9) -0.033(10) -0.016(8)
C138 0.056(8) 0.055(7) 0.093(10) -0.022(6) -0.001(7) -0.009(6)
C264 0.075(9) 0.063(8) 0.083(9) -0.018(6) -0.006(7) -0.024(7)
C242 0.086(10) 0.054(7) 0.068(8) -0.009(6) -0.009(7) 0.001(7)
C248 0.100(11) 0.063(8) 0.053(7) -0.015(6) -0.016(7) 0.022(8)
C150 0.056(7) 0.066(7) 0.044(6) -0.005(5) -0.011(5) -0.016(6)
C249 0.105(12) 0.070(9) 0.094(11) -0.011(7) -0.052(9) 0.004(9)
C263 0.079(9) 0.064(8) 0.107(11) -0.039(7) 0.000(8) -0.016(7)
C134 0.056(8) 0.036(6) 0.140(13) -0.030(7) -0.028(8) -0.001(5)
C243 0.076(9) 0.050(7) 0.080(9) -0.006(6) -0.007(7) -0.003(6)
C79 0.071(9) 0.075(8) 0.097(10) -0.048(7) -0.032(8) 0.000(7)
C132 0.044(7) 0.046(6) 0.131(12) -0.043(7) -0.027(7) -0.001(5)
C70 0.072(10) 0.098(11) 0.133(13) -0.078(10) -0.048(9) 0.024(8)
C59 0.046(7) 0.056(7) 0.115(11) -0.041(7) -0.012(7) 0.003(6)
C246 0.116(13) 0.047(7) 0.099(11) -0.003(7) -0.034(10) -0.016(8)
C247 0.114(12) 0.057(8) 0.064(8) -0.005(6) -0.023(8) -0.019(8)
C129 0.108(13) 0.071(10) 0.21(2) -0.085(12) -0.084(14) 0.025(9)
C71 0.089(11) 0.079(9) 0.147(14) -0.057(10) -0.082(11) 0.030(8)
C252 0.077(10) 0.090(11) 0.106(12) -0.008(9) -0.025(9) -0.030(9)
C136 0.095(12) 0.058(9) 0.25(2) -0.062(12) -0.090(14) 0.008(8)
C133 0.094(13) 0.077(10) 0.29(3) -0.105(14) -0.070(15) 0.010(9)
C245 0.085(11) 0.069(9) 0.135(14) -0.012(9) -0.018(10) -0.005(8)
C135 0.092(12) 0.057(8) 0.27(2) -0.072(12) -0.104(14) 0.012(8)
C261 0.132(14) 0.073(9) 0.084(10) 0.003(7) -0.040(10) -0.027(9)
C262 0.115(14) 0.066(9) 0.145(16) 0.002(9) -0.048(12) -0.002(9)
C253 0.128(17) 0.128(17) 0.147(18) -0.020(13) -0.023(14) -0.085(15)
C241 0.140(19) 0.136(18) 0.133(17) 0.007(13) -0.004(15) -0.008(15)

loop_
_atom_type_symbol
_atom_type_description
_atom_type_scat_dispersion_real
_atom_type_scat_dispersion_imag
_atom_type_scat_source
C C 0.0033 0.0016 'International Tables Vol C Tables 4.2.6.8 and 6.1.1.4'
H H 0.0000 0.0000 'International Tables Vol C Tables 4.2.6.8 and 6.1.1.4'
N N 0.0061 0.0033 'International Tables Vol C Tables 4.2.6.8 and 6.1.1.4'

loop_
_geom_angle_atom_site_label_1
_geom_angle_atom_site_label_2
_geom_angle_atom_site_label_3
_geom_angle
_geom_angle_site_symmetry_1
_geom_angle_site_symmetry_3
_geom_angle_publ_flag
C147 N8 C146 116.5(9) . . ?
C100 N15 C101 118.1(8) . . ?
C20 N4 C21 117.5(9) . . ?
C240 N20 C182 116.9(9) . . ?
C87 N13 C86 115.0(9) . . ?
C47 N2 C46 117.1(10) . . ?
C207 N21 C206 114.2(10) . . ?
C26 N3 C40 117.7(9) . . ?
C187 N19 C181 117.8(9) . . ?
C39 N1 C41 116.8(10) . . ?
C120 N18 C61 117.6(10) . . ?
C180 N10 C121 113.6(10) . . ?
C80 N14 C81 117.8(10) . . ?
C98 C97 C96 120.1(9) . . ?
C98 C97 C100 120.6(10) . . ?
C96 C97 C100 119.2(9) . . ?
C140 N7 C141 116.1(10) . . ?
C167 N12 C166 118.5(10) . . ?
C220 N23 C221 118.1(9) . . ?
C67 N17 C62 117.1(10) . . ?
C160 N11 C161 120.5(9) . . ?
C94 C95 C96 121.2(10) . . ?
C94 C95 H95 119.4 . . ?
C96 C95 H95 119.4 . . ?
C158 C157 C156 117.1(9) . . ?
C158 C157 C160 122.4(9) . . ?
C156 C157 C160 120.5(9) . . ?
C227 N24 C226 114.4(9) . . ?
C60 N5 C2 115.0(10) . . ?
C200 N22 C201 115.4(10) . . ?
N15 C100 C97 125.4(10) . . ?
N15 C100 H100 117.3 . . ?
C97 C100 H100 117.3 . . ?
N15 C101 C106 109.9(7) . . ?
N15 C101 C102 110.1(7) . . ?
C106 C101 C102 112.4(8) . . ?
N15 C101 H101 108.1 . . ?
C106 C101 H101 108.1 . . ?
C102 C101 H101 108.1 . . ?
C195 C196 C197 119.4(10) . . ?
C195 C196 H196 120.3 . . ?
C197 C196 H196 120.3 . . ?
C107 N16 C106 117.3(10) . . ?
C197 C198 C199 121.5(10) . . ?
C197 C198 H198 119.2 . . ?
C199 C198 H198 119.2 . . ?
C97 C96 C95 120.1(10) . . ?
C97 C96 H96 119.9 . . ?
C95 C96 H96 119.9 . . ?
C198 C197 C196 118.6(8) . . ?
C198 C197 C200 118.1(10) . . ?
C196 C197 C200 123.2(10) . . ?
C92 C93 C91 117.5(8) . . ?
C92 C93 C94 122.1(9) . . ?
C91 C93 C94 120.4(9) . . ?
C127 N9 C122 117.1(12) . . ?
N11 C161 C162 110.9(7) . . ?
N11 C161 C166 110.1(7) . . ?
C162 C161 C166 111.5(9) . . ?
N11 C161 H161 108.1 . . ?
C162 C161 H161 108.1 . . ?
C166 C161 H161 108.1 . . ?
N14 C80 C77 125.0(11) . . ?
N14 C80 H80 117.5 . . ?
C77 C80 H80 117.5 . . ?
C15 C16 C17 121.2(9) . . ?
C15 C16 H16 119.4 . . ?
C17 C16 H16 119.4 . . ?
C89 C88 C90 118.7(9) . . ?
C89 C88 C87 122.6(10) . . ?
C90 C88 C87 118.7(9) . . ?
C10 C11 C13 121.4(9) . . ?
C10 C11 H11 119.3 . . ?
C13 C11 H11 119.3 . . ?
C16 C15 C14 120.5(9) . . ?
C16 C15 H15 119.7 . . ?
C14 C15 H15 119.7 . . ?
C155 C154 C159 120.1(9) . . ?
C155 C154 C153 121.2(9) . . ?
C159 C154 C153 118.7(9) . . ?
C95 C94 C99 117.2(9) . . ?
C95 C94 C93 121.8(10) . . ?
C99 C94 C93 121.0(9) . . ?
C194 C195 C196 120.6(10) . . ?
C194 C195 H195 119.7 . . ?
C196 C195 H195 119.7 . . ?
N2 C47 C48 123.4(11) . . ?
N2 C47 H47 118.3 . . ?
C48 C47 H47 118.3 . . ?
N19 C181 C186 110.8(7) . . ?
N19 C181 C182 108.6(8) . . ?
C186 C181 C182 109.6(8) . . ?
N19 C181 H181 109.3 . . ?
C186 C181 H181 109.3 . . ?
C182 C181 H181 109.3 . . ?
C28 C27 C32 118.1(9) . . ?
C28 C27 C26 121.2(10) . . ?
C32 C27 C26 120.7(10) . . ?
N1 C41 C42 111.7(7) . . ?
N1 C41 C46 114.6(8) . . ?
C42 C41 C46 113.2(9) . . ?
N1 C41 H41 105.4 . . ?
C42 C41 H41 105.4 . . ?
C46 C41 H41 105.4 . . ?
N12 C166 C165 110.3(7) . . ?
N12 C166 C161 110.1(8) . . ?
C165 C166 C161 111.6(8) . . ?
N12 C166 H166 108.2 . . ?
C165 C166 H166 108.2 . . ?
C161 C166 H166 108.2 . . ?
C234 C235 C236 121.0(9) . . ?
C234 C235 H235 119.5 . . ?
C236 C235 H235 119.5 . . ?
C165 C164 C163 112.6(9) . . ?
C165 C164 H16A 109.1 . . ?
C163 C164 H16A 109.1 . . ?
C165 C164 H16B 109.1 . . ?
C163 C164 H16B 109.1 . . ?
H16A C164 H16B 107.8 . . ?
C150 C148 C149 118.5(9) . . ?
C150 C148 C147 119.4(10) . . ?
C149 C148 C147 122.1(10) . . ?
C172 C173 C168 122.2(10) . . ?
C172 C173 H173 118.9 . . ?
C168 C173 H173 118.9 . . ?
N20 C182 C181 110.0(8) . . ?
N20 C182 C183 107.4(7) . . ?
C181 C182 C183 108.6(8) . . ?
N20 C182 H182 110.2 . . ?
C181 C182 H182 110.2 . . ?
C183 C182 H182 110.2 . . ?
N4 C21 C40 108.7(8) . . ?
N4 C21 C22 108.8(7) . . ?
C40 C21 C22 110.8(8) . . ?
N4 C21 H21 109.5 . . ?
C40 C21 H21 109.5 . . ?
C22 C21 H21 109.5 . . ?
C37 C36 C35 118.2(9) . . ?
C37 C36 C39 119.8(10) . . ?
C35 C36 C39 121.9(11) . . ?
C34 C33 C38 118.3(9) . . ?
C34 C33 C30 118.8(9) . . ?
C38 C33 C30 122.9(10) . . ?
C7 N6 C1 116.1(10) . . ?
C237 C238 C239 120.9(9) . . ?
C237 C238 H238 119.6 . . ?
C239 C238 H238 119.6 . . ?
N3 C26 C27 120.9(10) . . ?
N3 C26 H26 119.5 . . ?
C27 C26 H26 119.5 . . ?
C212 C208 C209 119.4(10) . . ?
C212 C208 C207 117.2(11) . . ?
C209 C208 C207 123.4(10) . . ?
C173 C168 C169 118.1(9) . . ?
C173 C168 C167 121.2(10) . . ?
C169 C168 C167 120.6(10) . . ?
N22 C200 C197 124.8(11) . . ?
N22 C200 H200 117.6 . . ?
C197 C200 H200 117.6 . . ?
C11 C10 C8 121.5(10) . . ?
C11 C10 H10 119.3 . . ?
C8 C10 H10 119.3 . . ?
C184 C183 C182 112.5(7) . . ?
C184 C183 H18A 109.1 . . ?
C182 C183 H18A 109.1 . . ?
C184 C183 H18B 109.1 . . ?
C182 C183 H18B 109.1 . . ?
H18A C183 H18B 107.8 . . ?
C31 C32 C27 120.0(10) . . ?
C31 C32 H32 120.0 . . ?
C27 C32 H32 120.0 . . ?
C189 C192 C193 119.4(10) . . ?
C189 C192 H192 120.3 . . ?
C193 C192 H192 120.3 . . ?
C199 C194 C195 118.9(9) . . ?
C199 C194 C193 119.3(10) . . ?
C195 C194 C193 121.8(10) . . ?
N19 C187 C188 122.6(10) . . ?
N19 C187 H187 118.7 . . ?
C188 C187 H187 118.7 . . ?
C9 C12 C13 121.7(10) . . ?
C9 C12 H12 119.2 . . ?
C13 C12 H12 119.2 . . ?
C41 C42 C43 112.3(8) . . ?
C41 C42 H42A 109.1 . . ?
C43 C42 H42A 109.1 . . ?
C41 C42 H42B 109.1 . . ?
C43 C42 H42B 109.1 . . ?
H42A C42 H42B 107.9 . . ?
N1 C39 C36 123.1(11) . . ?
N1 C39 H39 118.4 . . ?
C36 C39 H39 118.4 . . ?
N2 C46 C41 111.6(9) . . ?
N2 C46 C45 109.7(8) . . ?
C41 C46 C45 109.5(9) . . ?
N2 C46 H46 108.7 . . ?
C41 C46 H46 108.7 . . ?
C45 C46 H46 108.7 . . ?
C161 C162 C163 113.2(8) . . ?
C161 C162 H16C 108.9 . . ?
C163 C162 H16C 108.9 . . ?
C161 C162 H16D 108.9 . . ?
C163 C162 H16D 108.9 . . ?
H16C C162 H16D 107.8 . . ?
C226 C225 C224 109.9(9) . . ?
C226 C225 H22A 109.7 . . ?
C224 C225 H22A 109.7 . . ?
C226 C225 H22B 109.7 . . ?
C224 C225 H22B 109.7 . . ?
H22A C225 H22B 108.2 . . ?
C234 C239 C238 120.4(9) . . ?
C234 C239 H239 119.8 . . ?
C238 C239 H239 119.8 . . ?
N8 C146 C141 110.2(7) . . ?
N8 C146 C145 109.8(7) . . ?
C141 C146 C145 111.1(8) . . ?
N8 C146 H146 108.6 . . ?
C141 C146 H146 108.6 . . ?
C145 C146 H146 108.6 . . ?
C10 C8 C9 118.3(9) . . ?
C10 C8 C7 117.1(10) . . ?
C9 C8 C7 124.6(9) . . ?
C237 C236 C235 120.6(10) . . ?
C237 C236 H236 119.7 . . ?
C235 C236 H236 119.7 . . ?
C33 C38 C37 121.9(11) . . ?
C33 C38 H38 119.1 . . ?
C37 C38 H38 119.1 . . ?
N21 C207 C208 123.8(11) . . ?
N21 C207 H207 118.1 . . ?
C208 C207 H207 118.1 . . ?
N18 C120 C118 124.6(11) . . ?
N18 C120 H120 117.7 . . ?
C118 C120 H120 117.7 . . ?
C194 C199 C198 121.0(10) . . ?
C194 C199 H199 119.5 . . ?
C198 C199 H199 119.5 . . ?
C166 C165 C164 110.7(8) . . ?
C166 C165 H16E 109.5 . . ?
C164 C165 H16E 109.5 . . ?
C166 C165 H16F 109.5 . . ?
C164 C165 H16F 109.5 . . ?
H16E C165 H16F 108.1 . . ?
C110 C109 C108 118.0(10) . . ?
C110 C109 H109 121.0 . . ?
C108 C109 H109 121.0 . . ?
C191 C193 C192 118.0(9) . . ?
C191 C193 C194 120.5(9) . . ?
C192 C193 C194 121.5(10) . . ?
N8 C147 C148 126.0(10) . . ?
N8 C147 H147 117.0 . . ?
C148 C147 H147 117.0 . . ?
C152 C153 C151 118.6(9) . . ?
C152 C153 C154 120.5(10) . . ?
C151 C153 C154 121.0(10) . . ?
C27 C28 C29 122.4(10) . . ?
C27 C28 H28 118.8 . . ?
C29 C28 H28 118.8 . . ?
C233 C232 C231 121.5(10) . . ?
C233 C232 H232 119.2 . . ?
C231 C232 H232 119.2 . . ?
C103 C102 C101 110.4(8) . . ?
C103 C102 H10A 109.6 . . ?
C101 C102 H10A 109.6 . . ?
C103 C102 H10B 109.6 . . ?
C101 C102 H10B 109.6 . . ?
H10A C102 H10B 108.1 . . ?
C105 C104 C103 110.1(9) . . ?
C105 C104 H10C 109.6 . . ?
C103 C104 H10C 109.6 . . ?
C105 C104 H10D 109.6 . . ?
C103 C104 H10D 109.6 . . ?
H10C C104 H10D 108.2 . . ?
C36 C37 C38 120.0(10) . . ?
C36 C37 H37 120.0 . . ?
C38 C37 H37 120.0 . . ?
C88 C89 C92 120.8(10) . . ?
C88 C89 H89 119.6 . . ?
C92 C89 H89 119.6 . . ?
C12 C13 C11 116.7(9) . . ?
C12 C13 C14 123.6(9) . . ?
C11 C13 C14 119.6(9) . . ?
C189 C188 C190 120.1(9) . . ?
C189 C188 C187 119.4(9) . . ?
C190 C188 C187 120.4(10) . . ?
C53 C52 C49 124.1(11) . . ?
C53 C52 H52 118.0 . . ?
C49 C52 H52 118.0 . . ?
C18 C17 C16 118.2(9) . . ?
C18 C17 C20 120.7(9) . . ?
C16 C17 C20 121.0(9) . . ?
C260 C259 C258 119.9(10) . . ?
C260 C259 C264 119.7(11) . . ?
C258 C259 C264 120.4(9) . . ?
C114 C116 C117 122.4(10) . . ?
C114 C116 H116 118.8 . . ?
C117 C116 H116 118.8 . . ?
C190 C191 C193 121.2(10) . . ?
C190 C191 H191 119.4 . . ?
C193 C191 H191 119.4 . . ?
C185 C184 C183 111.2(9) . . ?
C185 C184 H18C 109.4 . . ?
C183 C184 H18C 109.4 . . ?
C185 C184 H18D 109.4 . . ?
C183 C184 H18D 109.4 . . ?
H18C C184 H18D 108.0 . . ?
C19 C14 C15 117.5(9) . . ?
C19 C14 C13 122.5(8) . . ?
C15 C14 C13 119.9(9) . . ?
C69 C68 C70 118.3(11) . . ?
C69 C68 C67 121.8(12) . . ?
C70 C68 C67 119.9(11) . . ?
C181 C186 C185 111.5(8) . . ?
C181 C186 H18E 109.3 . . ?
C185 C186 H18E 109.3 . . ?
C181 C186 H18F 109.3 . . ?
C185 C186 H18F 109.3 . . ?
H18E C186 H18F 108.0 . . ?
N13 C86 C85 109.1(7) . . ?
N13 C86 C81 110.1(8) . . ?
C85 C86 C81 109.8(8) . . ?
N13 C86 H86 109.3 . . ?
C85 C86 H86 109.3 . . ?
C81 C86 H86 109.3 . . ?
N11 C160 C157 125.2(10) . . ?
N11 C160 H160 117.4 . . ?
C157 C160 H160 117.4 . . ?
N5 C2 C1 110.4(8) . . ?
N5 C2 C3 108.6(8) . . ?
C1 C2 C3 109.6(9) . . ?
N5 C2 H2 109.4 . . ?
C1 C2 H2 109.4 . . ?
C3 C2 H2 109.4 . . ?
C188 C189 C192 121.1(10) . . ?
C188 C189 H189 119.5 . . ?
C192 C189 H189 119.5 . . ?
C233 C228 C229 117.8(9) . . ?
C233 C228 C227 119.0(10) . . ?
C229 C228 C227 123.2(9) . . ?
N16 C106 C101 108.3(8) . . ?
N16 C106 C105 111.5(8) . . ?
C101 C106 C105 109.9(8) . . ?
N16 C106 H106 109.0 . . ?
C101 C106 H106 109.0 . . ?
C105 C106 H106 109.0 . . ?
N22 C201 C202 108.8(8) . . ?
N22 C201 C206 110.3(8) . . ?
C202 C201 C206 112.7(9) . . ?
N22 C201 H201 108.3 . . ?
C202 C201 H201 108.3 . . ?
C206 C201 H201 108.3 . . ?
N24 C226 C221 108.8(8) . . ?
N24 C226 C225 111.1(8) . . ?
C221 C226 C225 111.9(8) . . ?
N24 C226 H226 108.3 . . ?
C221 C226 H226 108.3 . . ?
C225 C226 H226 108.3 . . ?
N18 C61 C66 109.8(8) . . ?
N18 C61 C62 107.8(8) . . ?
C66 C61 C62 109.5(8) . . ?
N18 C61 H61 109.9 . . ?
C66 C61 H61 109.9 . . ?
C62 C61 H61 109.9 . . ?
C235 C234 C239 118.1(9) . . ?
C235 C234 C231 120.7(9) . . ?
C239 C234 C231 121.0(10) . . ?
C230 C231 C232 116.9(9) . . ?
C230 C231 C234 123.6(10) . . ?
C232 C231 C234 119.3(9) . . ?
C164 C163 C162 111.0(8) . . ?
C164 C163 H16G 109.4 . . ?
C162 C163 H16G 109.4 . . ?
C164 C163 H16H 109.4 . . ?
C162 C163 H16H 109.4 . . ?
H16G C163 H16H 108.0 . . ?
N20 C240 C237 122.6(10) . . ?
N20 C240 H240 118.7 . . ?
C237 C240 H240 118.7 . . ?
C12 C9 C8 120.3(9) . . ?
C12 C9 H9 119.8 . . ?
C8 C9 H9 119.8 . . ?
C90 C91 C93 120.8(10) . . ?
C90 C91 H91 119.6 . . ?
C93 C91 H91 119.6 . . ?
C102 C103 C104 111.5(8) . . ?
C102 C103 H10E 109.3 . . ?
C104 C103 H10E 109.3 . . ?
C102 C103 H10F 109.3 . . ?
C104 C103 H10F 109.3 . . ?
H10E C103 H10F 108.0 . . ?
C61 C66 C65 112.8(9) . . ?
C61 C66 H66A 109.0 . . ?
C65 C66 H66A 109.0 . . ?
C61 C66 H66B 109.0 . . ?
C65 C66 H66B 109.0 . . ?
H66A C66 H66B 107.8 . . ?
C14 C19 C18 121.5(9) . . ?
C14 C19 H19 119.2 . . ?
C18 C19 H19 119.2 . . ?
N10 C180 C177 120.2(11) . . ?
N10 C180 H180 119.9 . . ?
C177 C180 H180 119.9 . . ?
N17 C67 C68 123.9(11) . . ?
N17 C67 H67 118.0 . . ?
C68 C67 H67 118.0 . . ?
C21 C22 C23 111.8(8) . . ?
C21 C22 H22C 109.3 . . ?
C23 C22 H22C 109.3 . . ?
C21 C22 H22D 109.3 . . ?
C23 C22 H22D 109.3 . . ?
H22C C22 H22D 107.9 . . ?
C30 C29 C28 120.5(11) . . ?
C30 C29 H29 119.8 . . ?
C28 C29 H29 119.8 . . ?
C112 C111 C110 117.0(9) . . ?
C112 C111 C114 122.9(9) . . ?
C110 C111 C114 120.1(10) . . ?
N14 C81 C82 112.2(8) . . ?
N14 C81 C86 108.0(8) . . ?
C82 C81 C86 109.4(8) . . ?
N14 C81 H81 109.1 . . ?
C82 C81 H81 109.1 . . ?
C86 C81 H81 109.1 . . ?
C238 C237 C236 118.9(9) . . ?
C238 C237 C240 120.5(9) . . ?
C236 C237 C240 120.6(10) . . ?
N10 C121 C126 107.3(9) . . ?
N10 C121 C122 108.6(9) . . ?
C126 C121 C122 109.7(8) . . ?
N10 C121 H121 110.4 . . ?
C126 C121 H121 110.4 . . ?
C122 C121 H121 110.4 . . ?
C24 C25 C40 111.6(9) . . ?
C24 C25 H25A 109.3 . . ?
C40 C25 H25A 109.3 . . ?
C24 C25 H25B 109.3 . . ?
C40 C25 H25B 109.3 . . ?
H25A C25 H25B 108.0 . . ?
C33 C34 C35 122.1(10) . . ?
C33 C34 H34 119.0 . . ?
C35 C34 H34 119.0 . . ?
C116 C117 C118 119.3(11) . . ?
C116 C117 H117 120.4 . . ?
C118 C117 H117 120.4 . . ?
C76 C75 C74 120.7(12) . . ?
C76 C75 H75 119.6 . . ?
C74 C75 H75 119.6 . . ?
C63 C64 C65 110.3(9) . . ?
C63 C64 H64A 109.6 . . ?
C65 C64 H64A 109.6 . . ?
C63 C64 H64B 109.6 . . ?
C65 C64 H64B 109.6 . . ?
H64A C64 H64B 108.1 . . ?
N13 C87 C88 122.6(10) . . ?
N13 C87 H87 118.7 . . ?
C88 C87 H87 118.7 . . ?
N4 C20 C17 124.1(10) . . ?
N4 C20 H20 117.9 . . ?
C17 C20 H20 117.9 . . ?
C119 C118 C117 120.6(9) . . ?
C119 C118 C120 119.9(9) . . ?
C117 C118 C120 119.5(11) . . ?
C208 C209 C210 120.6(11) . . ?
C208 C209 H209 119.7 . . ?
C210 C209 H209 119.7 . . ?
C231 C230 C229 122.3(10) . . ?
C231 C230 H230 118.8 . . ?
C229 C230 H230 118.8 . . ?
C148 C149 C152 118.8(10) . . ?
C148 C149 H149 120.6 . . ?
C152 C149 H149 120.6 . . ?
C173 C172 C171 119.4(10) . . ?
C173 C172 H172 120.3 . . ?
C171 C172 H172 120.3 . . ?
C174 C179 C178 120.9(10) . . ?
C174 C179 H179 119.5 . . ?
C178 C179 H179 119.5 . . ?
C24 C23 C22 109.7(10) . . ?
C24 C23 H23A 109.7 . . ?
C22 C23 H23A 109.7 . . ?
C24 C23 H23B 109.7 . . ?
C22 C23 H23B 109.7 . . ?
H23A C23 H23B 108.2 . . ?
C91 C90 C88 120.0(9) . . ?
C91 C90 H90 120.0 . . ?
C88 C90 H90 120.0 . . ?
C211 C213 C210 116.5(10) . . ?
C211 C213 C214 120.6(11) . . ?
C210 C213 C214 122.9(11) . . ?
C219 C214 C215 118.7(10) . . ?
C219 C214 C213 121.1(10) . . ?
C215 C214 C213 120.0(10) . . ?
C176 C177 C178 119.0(10) . . ?
C176 C177 C180 124.0(10) . . ?
C178 C177 C180 117.0(11) . . ?
C146 C145 C144 109.6(8) . . ?
C146 C145 H14A 109.8 . . ?
C144 C145 H14A 109.8 . . ?
C146 C145 H14B 109.8 . . ?
C144 C145 H14B 109.8 . . ?
H14A C145 H14B 108.2 . . ?
C6 C5 C4 110.0(9) . . ?
C6 C5 H5A 109.7 . . ?
C4 C5 H5A 109.7 . . ?
C6 C5 H5B 109.7 . . ?
C4 C5 H5B 109.7 . . ?
H5A C5 H5B 108.2 . . ?
C230 C229 C228 120.4(9) . . ?
C230 C229 H229 119.8 . . ?
C228 C229 H229 119.8 . . ?
C29 C30 C31 118.2(9) . . ?
C29 C30 C33 123.6(10) . . ?
C31 C30 C33 118.2(10) . . ?
C50 C48 C49 119.9(10) . . ?
C50 C48 C47 121.2(10) . . ?
C49 C48 C47 118.9(11) . . ?
N12 C167 C168 125.4(11) . . ?
N12 C167 H167 117.3 . . ?
C168 C167 H167 117.3 . . ?
C36 C35 C34 119.4(11) . . ?
C36 C35 H35 120.3 . . ?
C34 C35 H35 120.3 . . ?
N17 C62 C61 109.4(8) . . ?
N17 C62 C63 106.5(9) . . ?
C61 C62 C63 111.5(9) . . ?
N17 C62 H62 109.8 . . ?
C61 C62 H62 109.8 . . ?
C63 C62 H62 109.8 . . ?
C204 C205 C206 111.0(9) . . ?
C204 C205 H20A 109.4 . . ?
C206 C205 H20A 109.4 . . ?
C204 C205 H20B 109.4 . . ?
C206 C205 H20B 109.4 . . ?
H20A C205 H20B 108.0 . . ?
C44 C45 C46 114.2(9) . . ?
C44 C45 H45A 108.7 . . ?
C46 C45 H45A 108.7 . . ?
C44 C45 H45B 108.7 . . ?
C46 C45 H45B 108.7 . . ?
H45A C45 H45B 107.6 . . ?
C113 C108 C109 116.9(10) . . ?
C113 C108 C107 122.5(11) . . ?
C109 C108 C107 120.7(10) . . ?
C179 C178 C177 119.5(11) . . ?
C179 C178 H178 120.3 . . ?
C177 C178 H178 120.3 . . ?
C73 C72 C69 120.5(11) . . ?
C73 C72 H72 119.7 . . ?
C69 C72 H72 119.7 . . ?
C138 C139 C134 120.8(13) . . ?
C138 C139 H139 119.6 . . ?
C134 C139 H139 119.6 . . ?
N21 C206 C201 111.1(8) . . ?
N21 C206 C205 108.8(8) . . ?
C201 C206 C205 108.3(8) . . ?
N21 C206 H206 109.5 . . ?
C201 C206 H206 109.5 . . ?
C205 C206 H206 109.5 . . ?
N23 C221 C226 112.6(8) . . ?
N23 C221 C222 109.9(8) . . ?
C226 C221 C222 109.2(8) . . ?
N23 C221 H221 108.4 . . ?
C226 C221 H221 108.4 . . ?
C222 C221 H221 108.4 . . ?
C217 C218 C219 120.2(11) . . ?
C217 C218 H218 119.9 . . ?
C219 C218 H218 119.9 . . ?
C154 C155 C156 121.0(11) . . ?
C154 C155 H155 119.5 . . ?
C156 C155 H155 119.5 . . ?
C81 C82 C83 112.0(9) . . ?
C81 C82 H82A 109.2 . . ?
C83 C82 H82A 109.2 . . ?
C81 C82 H82B 109.2 . . ?
C83 C82 H82B 109.2 . . ?
H82A C82 H82B 107.9 . . ?
C52 C49 C48 118.1(12) . . ?
C52 C49 H49 120.9 . . ?
C48 C49 H49 120.9 . . ?
C153 C152 C149 121.4(11) . . ?
C153 C152 H152 119.3 . . ?
C149 C152 H152 119.3 . . ?
C75 C74 C79 117.9(10) . . ?
C75 C74 C73 124.1(11) . . ?
C79 C74 C73 117.9(11) . . ?
C44 C43 C42 111.2(8) . . ?
C44 C43 H43A 109.4 . . ?
C42 C43 H43A 109.4 . . ?
C44 C43 H43B 109.4 . . ?
C42 C43 H43B 109.4 . . ?
H43A C43 H43B 108.0 . . ?
C93 C92 C89 122.2(10) . . ?
C93 C92 H92 118.9 . . ?
C89 C92 H92 118.9 . . ?
N6 C1 C6 110.7(9) . . ?
N6 C1 C2 109.5(8) . . ?
C6 C1 C2 112.3(8) . . ?
N6 C1 H1 108.1 . . ?
C6 C1 H1 108.1 . . ?
C2 C1 H1 108.1 . . ?
N3 C40 C21 108.9(8) . . ?
N3 C40 C25 109.7(8) . . ?
C21 C40 C25 111.5(9) . . ?
N3 C40 H40 108.9 . . ?
C21 C40 H40 108.9 . . ?
C25 C40 H40 108.9 . . ?
N7 C141 C146 110.0(8) . . ?
N7 C141 C142 109.4(8) . . ?
C146 C141 C142 108.8(9) . . ?
N7 C141 H141 109.5 . . ?
C146 C141 H141 109.5 . . ?
C142 C141 H141 109.5 . . ?
C225 C224 C223 110.0(9) . . ?
C225 C224 H22E 109.7 . . ?
C223 C224 H22E 109.7 . . ?
C225 C224 H22F 109.7 . . ?
C223 C224 H22F 109.7 . . ?
H22E C224 H22F 108.2 . . ?
C171 C170 C169 122.5(10) . . ?
C171 C170 H170 118.7 . . ?
C169 C170 H170 118.7 . . ?
C84 C85 C86 111.3(8) . . ?
C84 C85 H85A 109.4 . . ?
C86 C85 H85A 109.4 . . ?
C84 C85 H85B 109.4 . . ?
C86 C85 H85B 109.4 . . ?
H85A C85 H85B 108.0 . . ?
C98 C99 C94 121.6(10) . . ?
C98 C99 H99 119.2 . . ?
C94 C99 H99 119.2 . . ?
C116 C114 C115 117.3(9) . . ?
C116 C114 C111 123.0(9) . . ?
C115 C114 C111 119.5(11) . . ?
C130 C128 C129 117.1(12) . . ?
C130 C128 C127 126.5(12) . . ?
C129 C128 C127 116.4(13) . . ?
C48 C50 C51 120.1(11) . . ?
C48 C50 H50 120.0 . . ?
C51 C50 H50 120.0 . . ?
C215 C216 C217 121.7(10) . . ?
C215 C216 H216 119.2 . . ?
C217 C216 H216 119.2 . . ?
C179 C174 C175 119.3(9) . . ?
C179 C174 C171 118.7(9) . . ?
C175 C174 C171 122.0(10) . . ?
C68 C69 C72 122.1(12) . . ?
C68 C69 H69 118.9 . . ?
C72 C69 H69 118.9 . . ?
C218 C217 C216 118.8(10) . . ?
C218 C217 C220 118.9(11) . . ?
C216 C217 C220 122.2(10) . . ?
N6 C7 C8 123.2(11) . . ?
N6 C7 H7 118.4 . . ?
C8 C7 H7 118.4 . . ?
C112 C113 C108 121.9(11) . . ?
C112 C113 H113 119.0 . . ?
C108 C113 H113 119.0 . . ?
C184 C185 C186 111.3(9) . . ?
C184 C185 H18G 109.4 . . ?
C186 C185 H18G 109.4 . . ?
C184 C185 H18H 109.4 . . ?
C186 C185 H18H 109.4 . . ?
H18G C185 H18H 108.0 . . ?
C78 C77 C76 121.6(11) . . ?
C78 C77 C80 116.2(12) . . ?
C76 C77 C80 122.2(10) . . ?
C64 C65 C66 107.4(9) . . ?
C64 C65 H65A 110.2 . . ?
C66 C65 H65A 110.2 . . ?
C64 C65 H65B 110.2 . . ?
C66 C65 H65B 110.2 . . ?
H65A C65 H65B 108.5 . . ?
C97 C98 C99 119.8(11) . . ?
C97 C98 H98 120.1 . . ?
C99 C98 H98 120.1 . . ?
C170 C171 C172 118.5(10) . . ?
C170 C171 C174 122.2(10) . . ?
C172 C171 C174 119.3(9) . . ?
C257 C258 C259 120.6(10) . . ?
C257 C258 H258 119.7 . . ?
C259 C258 H258 119.7 . . ?
C32 C31 C30 120.8(10) . . ?
C32 C31 H31 119.6 . . ?
C30 C31 H31 119.6 . . ?
N23 C220 C217 123.9(11) . . ?
N23 C220 H220 118.1 . . ?
C217 C220 H220 118.1 . . ?
N16 C107 C108 123.8(11) . . ?
N16 C107 H107 118.1 . . ?
C108 C107 H107 118.1 . . ?
C104 C105 C106 111.9(9) . . ?
C104 C105 H10G 109.2 . . ?
C106 C105 H10G 109.2 . . ?
C104 C105 H10H 109.2 . . ?
C106 C105 H10H 109.2 . . ?
H10G C105 H10H 107.9 . . ?
C77 C76 C75 121.1(11) . . ?
C77 C76 H76 119.4 . . ?
C75 C76 H76 119.4 . . ?
C128 C130 C131 123.2(12) . . ?
C128 C130 H130 118.4 . . ?
C131 C130 H130 118.4 . . ?
C209 C210 C213 121.0(11) . . ?
C209 C210 H210 119.5 . . ?
C213 C210 H210 119.5 . . ?
C216 C215 C214 119.8(11) . . ?
C216 C215 H215 120.1 . . ?
C214 C215 H215 120.1 . . ?
C232 C233 C228 121.0(11) . . ?
C232 C233 H233 119.5 . . ?
C228 C233 H233 119.5 . . ?
C1 C6 C5 110.6(9) . . ?
C1 C6 H6A 109.5 . . ?
C5 C6 H6A 109.5 . . ?
C1 C6 H6B 109.5 . . ?
C5 C6 H6B 109.5 . . ?
H6A C6 H6B 108.1 . . ?
C201 C202 C203 111.0(9) . . ?
C201 C202 H20C 109.4 . . ?
C203 C202 H20C 109.4 . . ?
C201 C202 H20D 109.4 . . ?
C203 C202 H20D 109.4 . . ?
H20C C202 H20D 108.0 . . ?
C17 C18 C19 121.0(10) . . ?
C17 C18 H18 119.5 . . ?
C19 C18 H18 119.5 . . ?
C52 C53 C51 115.5(10) . . ?
C52 C53 C55 120.8(11) . . ?
C51 C53 C55 123.6(11) . . ?
C25 C24 C23 112.8(9) . . ?
C25 C24 H24A 109.0 . . ?
C23 C24 H24A 109.0 . . ?
C25 C24 H24B 109.0 . . ?
C23 C24 H24B 109.0 . . ?
H24A C24 H24B 107.8 . . ?
C203 C204 C205 111.3(9) . . ?
C203 C204 H20E 109.4 . . ?
C205 C204 H20E 109.4 . . ?
C203 C204 H20F 109.4 . . ?
C205 C204 H20F 109.4 . . ?
H20E C204 H20F 108.0 . . ?
C125 C126 C121 110.9(9) . . ?
C125 C126 H12A 109.5 . . ?
C121 C126 H12A 109.5 . . ?
C125 C126 H12B 109.5 . . ?
C121 C126 H12B 109.5 . . ?
H12A C126 H12B 108.1 . . ?
C208 C212 C211 120.5(12) . . ?
C208 C212 H212 119.7 . . ?
C211 C212 H212 119.7 . . ?
C119 C115 C114 121.6(11) . . ?
C119 C115 H115 119.2 . . ?
C114 C115 H115 119.2 . . ?
C45 C44 C43 111.5(9) . . ?
C45 C44 H44A 109.3 . . ?
C43 C44 H44A 109.3 . . ?
C45 C44 H44B 109.3 . . ?
C43 C44 H44B 109.3 . . ?
H44A C44 H44B 108.0 . . ?
C255 C256 C257 118.8(11) . . ?
C255 C256 H256 120.6 . . ?
C257 C256 H256 120.6 . . ?
C122 C123 C124 111.8(9) . . ?
C122 C123 H12C 109.3 . . ?
C124 C123 H12C 109.3 . . ?
C122 C123 H12D 109.3 . . ?
C124 C123 H12D 109.3 . . ?
H12C C123 H12D 107.9 . . ?
C57 C54 C55 120.5(11) . . ?
C57 C54 H54 119.7 . . ?
C55 C54 H54 119.7 . . ?
C256 C255 C260 122.9(11) . . ?
C256 C255 H255 118.6 . . ?
C260 C255 H255 118.6 . . ?
C64 C63 C62 111.4(9) . . ?
C64 C63 H63A 109.3 . . ?
C62 C63 H63A 109.3 . . ?
C64 C63 H63B 109.3 . . ?
C62 C63 H63B 109.3 . . ?
H63A C63 H63B 108.0 . . ?
N5 C60 C58 121.1(12) . . ?
N5 C60 H60 119.4 . . ?
C58 C60 H60 119.4 . . ?
C191 C190 C188 119.9(10) . . ?
C191 C190 H190 120.1 . . ?
C188 C190 H190 120.1 . . ?
C159 C158 C157 122.5(11) . . ?
C159 C158 H158 118.8 . . ?
C157 C158 H158 118.8 . . ?
C111 C112 C113 123.0(10) . . ?
C111 C112 H112 118.5 . . ?
C113 C112 H112 118.5 . . ?
C170 C169 C168 119.2(10) . . ?
C170 C169 H169 120.4 . . ?
C168 C169 H169 120.4 . . ?
C213 C211 C212 122.0(12) . . ?
C213 C211 H211 119.0 . . ?
C212 C211 H211 119.0 . . ?
C246 C244 C243 118.1(13) . . ?
C246 C244 C245 119.9(13) . . ?
C243 C244 C245 122.0(12) . . ?
C204 C203 C202 113.2(9) . . ?
C204 C203 H20G 108.9 . . ?
C202 C203 H20G 108.9 . . ?
C204 C203 H20H 108.9 . . ?
C202 C203 H20H 108.9 . . ?
H20G C203 H20H 107.8 . . ?
C3 C4 C5 109.4(9) . . ?
C3 C4 H4A 109.8 . . ?
C5 C4 H4A 109.8 . . ?
C3 C4 H4B 109.8 . . ?
C5 C4 H4B 109.8 . . ?
H4A C4 H4B 108.2 . . ?
C258 C257 C256 120.4(12) . . ?
C258 C257 C263 121.6(10) . . ?
C256 C257 C263 117.9(11) . . ?
C118 C119 C115 118.8(10) . . ?
C118 C119 H119 120.6 . . ?
C115 C119 H119 120.6 . . ?
C144 C143 C142 111.3(9) . . ?
C144 C143 H14C 109.4 . . ?
C142 C143 H14C 109.4 . . ?
C144 C143 H14D 109.4 . . ?
C142 C143 H14D 109.4 . . ?
H14C C143 H14D 108.0 . . ?
C223 C222 C221 112.0(10) . . ?
C223 C222 H22G 109.2 . . ?
C221 C222 H22G 109.2 . . ?
C223 C222 H22H 109.2 . . ?
C221 C222 H22H 109.2 . . ?
H22G C222 H22H 107.9 . . ?
C50 C51 C53 122.2(11) . . ?
C50 C51 H51 118.9 . . ?
C53 C51 H51 118.9 . . ?
C109 C110 C111 122.9(11) . . ?
C109 C110 H110 118.5 . . ?
C111 C110 H110 118.5 . . ?
C59 C58 C57 118.7(11) . . ?
C59 C58 C60 123.9(11) . . ?
C57 C58 C60 117.3(12) . . ?
C71 C73 C72 117.6(11) . . ?
C71 C73 C74 123.2(12) . . ?
C72 C73 C74 119.2(11) . . ?
C54 C57 C58 120.8(12) . . ?
C54 C57 H57 119.6 . . ?
C58 C57 H57 119.6 . . ?
C123 C124 C125 109.7(9) . . ?
C123 C124 H12E 109.7 . . ?
C125 C124 H12E 109.7 . . ?
C123 C124 H12F 109.7 . . ?
C125 C124 H12F 109.7 . . ?
H12E C124 H12F 108.2 . . ?
C214 C219 C218 120.7(10) . . ?
C214 C219 H219 119.7 . . ?
C218 C219 H219 119.7 . . ?
C176 C175 C174 119.9(11) . . ?
C176 C175 H175 120.1 . . ?
C174 C175 H175 120.1 . . ?
N24 C227 C228 122.5(11) . . ?
N24 C227 H227 118.7 . . ?
C228 C227 H227 118.7 . . ?
C259 C260 C255 117.4(12) . . ?
C259 C260 H260 121.3 . . ?
C255 C260 H260 121.3 . . ?
C177 C176 C175 121.4(11) . . ?
C177 C176 H176 119.3 . . ?
C175 C176 H176 119.3 . . ?
N9 C122 C123 110.0(9) . . ?
N9 C122 C121 110.0(8) . . ?
C123 C122 C121 110.5(9) . . ?
N9 C122 H122 108.7 . . ?
C123 C122 H122 108.7 . . ?
C121 C122 H122 108.7 . . ?
C4 C3 C2 111.2(9) . . ?
C4 C3 H3A 109.4 . . ?
C2 C3 H3A 109.4 . . ?
C4 C3 H3B 109.4 . . ?
C2 C3 H3B 109.4 . . ?
H3A C3 H3B 108.0 . . ?
C126 C125 C124 110.4(9) . . ?
C126 C125 H12G 109.6 . . ?
C124 C125 H12G 109.6 . . ?
C126 C125 H12H 109.6 . . ?
C124 C125 H12H 109.6 . . ?
H12G C125 H12H 108.1 . . ?
C84 C83 C82 110.1(9) . . ?
C84 C83 H83A 109.6 . . ?
C82 C83 H83A 109.6 . . ?
C84 C83 H83B 109.6 . . ?
C82 C83 H83B 109.6 . . ?
H83A C83 H83B 108.2 . . ?
C141 C142 C143 110.8(9) . . ?
C141 C142 H14E 109.5 . . ?
C143 C142 H14E 109.5 . . ?
C141 C142 H14F 109.5 . . ?
C143 C142 H14F 109.5 . . ?
H14E C142 H14F 108.1 . . ?
C77 C78 C79 118.8(13) . . ?
C77 C78 H78 120.6 . . ?
C79 C78 H78 120.6 . . ?
C55 C56 C59 123.9(12) . . ?
C55 C56 H56 118.1 . . ?
C59 C56 H56 118.1 . . ?
C222 C223 C224 111.6(9) . . ?
C222 C223 H22I 109.3 . . ?
C224 C223 H22I 109.3 . . ?
C222 C223 H22J 109.3 . . ?
C224 C223 H22J 109.3 . . ?
H22I C223 H22J 108.0 . . ?
C158 C159 C154 118.6(11) . . ?
C158 C159 H159 120.7 . . ?
C154 C159 H159 120.7 . . ?
C143 C144 C145 111.6(9) . . ?
C143 C144 H14G 109.3 . . ?
C145 C144 H14G 109.3 . . ?
C143 C144 H14H 109.3 . . ?
C145 C144 H14H 109.3 . . ?
H14G C144 H14H 108.0 . . ?
C150 C151 C153 119.4(10) . . ?
C150 C151 H151 120.3 . . ?
C153 C151 H151 120.3 . . ?
C85 C84 C83 111.2(9) . . ?
C85 C84 H84A 109.4 . . ?
C83 C84 H84A 109.4 . . ?
C85 C84 H84B 109.4 . . ?
C83 C84 H84B 109.4 . . ?
H84A C84 H84B 108.0 . . ?
C56 C55 C54 116.2(10) . . ?
C56 C55 C53 125.2(11) . . ?
C54 C55 C53 118.5(10) . . ?
C132 C131 C130 121.7(13) . . ?
C132 C131 H131 119.2 . . ?
C130 C131 H131 119.2 . . ?
N7 C140 C137 120.9(13) . . ?
N7 C140 H140 119.5 . . ?
C137 C140 H140 119.5 . . ?
C252 C251 C250 122.5(13) . . ?
C252 C251 C261 117.9(14) . . ?
C250 C251 C261 119.4(14) . . ?
N9 C127 C128 122.5(13) . . ?
N9 C127 H127 118.7 . . ?
C128 C127 H127 118.7 . . ?
C251 C250 C249 119.3(14) . . ?
C251 C250 H250 120.3 . . ?
C249 C250 H250 120.3 . . ?
C155 C156 C157 120.7(10) . . ?
C155 C156 H156 119.6 . . ?
C157 C156 H156 119.6 . . ?
C136 C137 C138 117.4(12) . . ?
C136 C137 C140 118.5(13) . . ?
C138 C137 C140 123.9(12) . . ?
C253 C254 C249 121.2(15) . . ?
C253 C254 H254 119.4 . . ?
C249 C254 H254 119.4 . . ?
C137 C138 C139 121.3(13) . . ?
C137 C138 H138 119.4 . . ?
C139 C138 H138 119.4 . . ?
C259 C264 H26A 109.5 . . ?
C259 C264 H26B 109.5 . . ?
H26A C264 H26B 109.5 . . ?
C259 C264 H26C 109.5 . . ?
H26A C264 H26C 109.5 . . ?
H26B C264 H26C 109.5 . . ?
C243 C242 C248 115.2(14) . . ?
C243 C242 C241 120.4(14) . . ?
C248 C242 C241 123.9(14) . . ?
C247 C248 C242 122.2(13) . . ?
C247 C248 H248 118.9 . . ?
C242 C248 H248 118.9 . . ?
C148 C150 C151 123.2(10) . . ?
C148 C150 H150 118.4 . . ?
C151 C150 H150 118.4 . . ?
C254 C249 C250 117.1(14) . . ?
C254 C249 C262 122.6(14) . . ?
C250 C249 C262 120.3(16) . . ?
C257 C263 H26D 109.5 . . ?
C257 C263 H26E 109.5 . . ?
H26D C263 H26E 109.5 . . ?
C257 C263 H26F 109.5 . . ?
H26D C263 H26F 109.5 . . ?
H26E C263 H26F 109.5 . . ?
C135 C134 C139 116.2(11) . . ?
C135 C134 C132 123.2(12) . . ?
C139 C134 C132 120.5(12) . . ?
C244 C243 C242 123.9(13) . . ?
C244 C243 H243 118.0 . . ?
C242 C243 H243 118.0 . . ?
C74 C79 C78 119.9(12) . . ?
C74 C79 H79 120.1 . . ?
C78 C79 H79 120.1 . . ?
C133 C132 C131 115.7(11) . . ?
C133 C132 C134 121.9(12) . . ?
C131 C132 C134 122.4(12) . . ?
C68 C70 C71 120.4(13) . . ?
C68 C70 H70 119.8 . . ?
C71 C70 H70 119.8 . . ?
C58 C59 C56 119.7(12) . . ?
C58 C59 H59 120.2 . . ?
C56 C59 H59 120.2 . . ?
C247 C246 C244 121.5(15) . . ?
C247 C246 H246 119.2 . . ?
C244 C246 H246 119.2 . . ?
C246 C247 C248 119.1(13) . . ?
C246 C247 H247 120.5 . . ?
C248 C247 H247 120.5 . . ?
C133 C129 C128 118.9(16) . . ?
C133 C129 H129 120.6 . . ?
C128 C129 H129 120.6 . . ?
C73 C71 C70 120.7(13) . . ?
C73 C71 H71 119.7 . . ?
C70 C71 H71 119.7 . . ?
C251 C252 C253 115.7(15) . . ?
C251 C252 H252 122.1 . . ?
C253 C252 H252 122.1 . . ?
C137 C136 C135 121.2(15) . . ?
C137 C136 H136 119.4 . . ?
C135 C136 H136 119.4 . . ?
C132 C133 C129 123.1(16) . . ?
C132 C133 H133 118.4 . . ?
C129 C133 H133 118.4 . . ?
C244 C245 H24C 109.5 . . ?
C244 C245 H24D 109.5 . . ?
H24C C245 H24D 109.5 . . ?
C244 C245 H24E 109.5 . . ?
H24C C245 H24E 109.5 . . ?
H24D C245 H24E 109.5 . . ?
C134 C135 C136 122.6(14) . . ?
C134 C135 H135 118.7 . . ?
C136 C135 H135 118.7 . . ?
C251 C261 H26G 109.5 . . ?
C251 C261 H26H 109.5 . . ?
H26G C261 H26H 109.5 . . ?
C251 C261 H26I 109.5 . . ?
H26G C261 H26I 109.5 . . ?
H26H C261 H26I 109.5 . . ?
C249 C262 H26J 109.5 . . ?
C249 C262 H26K 109.5 . . ?
H26J C262 H26K 109.5 . . ?
C249 C262 H26L 109.5 . . ?
H26J C262 H26L 109.5 . . ?
H26K C262 H26L 109.5 . . ?
C254 C253 C252 124.1(17) . . ?
C254 C253 H253 117.9 . . ?
C252 C253 H253 117.9 . . ?
C242 C241 H24F 109.5 . . ?
C242 C241 H24G 109.5 . . ?
H24F C241 H24G 109.5 . . ?
C242 C241 H24H 109.5 . . ?
H24F C241 H24H 109.5 . . ?
H24G C241 H24H 109.5 . . ?

loop_
_geom_bond_atom_site_label_1
_geom_bond_atom_site_label_2
_geom_bond_distance
_geom_bond_site_symmetry_2
_geom_bond_publ_flag
N8 C147 1.257(13) . ?
N8 C146 1.489(11) . ?
N15 C100 1.258(12) . ?
N15 C101 1.477(10) . ?
N4 C20 1.250(12) . ?
N4 C21 1.495(12) . ?
N20 C240 1.272(12) . ?
N20 C182 1.464(12) . ?
N13 C87 1.284(14) . ?
N13 C86 1.465(11) . ?
N2 C47 1.292(13) . ?
N2 C46 1.451(12) . ?
N21 C207 1.273(13) . ?
N21 C206 1.478(12) . ?
N3 C26 1.267(13) . ?
N3 C40 1.485(11) . ?
N19 C187 1.247(13) . ?
N19 C181 1.455(11) . ?
N1 C39 1.214(13) . ?
N1 C41 1.505(12) . ?
N18 C120 1.283(13) . ?
N18 C61 1.454(13) . ?
N10 C180 1.319(13) . ?
N10 C121 1.481(13) . ?
N14 C80 1.260(13) . ?
N14 C81 1.478(12) . ?
C97 C98 1.360(15) . ?
C97 C96 1.360(15) . ?
C97 C100 1.483(12) . ?
N7 C140 1.283(15) . ?
N7 C141 1.457(12) . ?
N12 C167 1.240(13) . ?
N12 C166 1.489(12) . ?
N23 C220 1.280(13) . ?
N23 C221 1.456(12) . ?
N17 C67 1.285(13) . ?
N17 C62 1.487(13) . ?
N11 C160 1.252(13) . ?
N11 C161 1.456(11) . ?
C95 C94 1.362(14) . ?
C95 C96 1.403(13) . ?
C95 H95 0.9500 . ?
C157 C158 1.381(14) . ?
C157 C156 1.404(14) . ?
C157 C160 1.446(12) . ?
N24 C227 1.300(13) . ?
N24 C226 1.488(12) . ?
N5 C60 1.313(14) . ?
N5 C2 1.452(12) . ?
N22 C200 1.271(13) . ?
N22 C201 1.491(11) . ?
C100 H100 0.9500 . ?
C101 C106 1.507(12) . ?
C101 C102 1.519(12) . ?
C101 H101 1.0000 . ?
C196 C195 1.395(13) . ?
C196 C197 1.410(14) . ?
C196 H196 0.9500 . ?
N16 C107 1.299(13) . ?
N16 C106 1.479(12) . ?
C198 C197 1.363(14) . ?
C198 C199 1.371(13) . ?
C198 H198 0.9500 . ?
C96 H96 0.9500 . ?
C197 C200 1.475(12) . ?
C93 C92 1.364(14) . ?
C93 C91 1.400(14) . ?
C93 C94 1.483(12) . ?
N9 C127 1.253(15) . ?
N9 C122 1.470(13) . ?
C161 C162 1.488(13) . ?
C161 C166 1.522(12) . ?
C161 H161 1.0000 . ?
C80 C77 1.493(14) . ?
C80 H80 0.9500 . ?
C16 C15 1.390(13) . ?
C16 C17 1.402(14) . ?
C16 H16 0.9500 . ?
C88 C89 1.356(14) . ?
C88 C90 1.403(14) . ?
C88 C87 1.477(13) . ?
C11 C10 1.381(13) . ?
C11 C13 1.405(14) . ?
C11 H11 0.9500 . ?
C15 C14 1.427(13) . ?
C15 H15 0.9500 . ?
C154 C155 1.353(15) . ?
C154 C159 1.397(14) . ?
C154 C153 1.510(13) . ?
C94 C99 1.399(14) . ?
C195 C194 1.383(14) . ?
C195 H195 0.9500 . ?
C47 C48 1.474(14) . ?
C47 H47 0.9500 . ?
C181 C186 1.509(13) . ?
C181 C182 1.534(13) . ?
C181 H181 1.0000 . ?
C27 C28 1.383(15) . ?
C27 C32 1.399(14) . ?
C27 C26 1.473(13) . ?
C41 C42 1.510(13) . ?
C41 C46 1.507(14) . ?
C41 H41 1.0000 . ?
C166 C165 1.527(12) . ?
C166 H166 1.0000 . ?
C235 C234 1.386(15) . ?
C235 C236 1.395(13) . ?
C235 H235 0.9500 . ?
C164 C165 1.521(13) . ?
C164 C163 1.533(14) . ?
C164 H16A 0.9900 . ?
C164 H16B 0.9900 . ?
C148 C150 1.363(15) . ?
C148 C149 1.402(15) . ?
C148 C147 1.451(13) . ?
C173 C172 1.387(14) . ?
C173 C168 1.395(14) . ?
C173 H173 0.9500 . ?
C182 C183 1.558(12) . ?
C182 H182 1.0000 . ?
C21 C40 1.513(14) . ?
C21 C22 1.507(12) . ?
C21 H21 1.0000 . ?
C36 C37 1.389(16) . ?
C36 C35 1.406(15) . ?
C36 C39 1.490(14) . ?
C33 C34 1.360(15) . ?
C33 C38 1.367(15) . ?
C33 C30 1.488(12) . ?
N6 C7 1.290(12) . ?
N6 C1 1.483(13) . ?
C238 C237 1.368(14) . ?
C238 C239 1.410(13) . ?
C238 H238 0.9500 . ?
C26 H26 0.9500 . ?
C208 C212 1.355(15) . ?
C208 C209 1.388(16) . ?
C208 C207 1.497(14) . ?
C168 C169 1.421(15) . ?
C168 C167 1.450(14) . ?
C200 H200 0.9500 . ?
C10 C8 1.380(14) . ?
C10 H10 0.9500 . ?
C183 C184 1.542(13) . ?
C183 H18A 0.9900 . ?
C183 H18B 0.9900 . ?
C32 C31 1.393(13) . ?
C32 H32 0.9500 . ?
C192 C189 1.398(13) . ?
C192 C193 1.440(14) . ?
C192 H192 0.9500 . ?
C194 C199 1.373(14) . ?
C194 C193 1.485(13) . ?
C187 C188 1.484(13) . ?
C187 H187 0.9500 . ?
C12 C9 1.387(13) . ?
C12 C13 1.405(13) . ?
C12 H12 0.9500 . ?
C42 C43 1.530(12) . ?
C42 H42A 0.9900 . ?
C42 H42B 0.9900 . ?
C39 H39 0.9500 . ?
C46 C45 1.515(13) . ?
C46 H46 1.0000 . ?
C162 C163 1.539(13) . ?
C162 H16C 0.9900 . ?
C162 H16D 0.9900 . ?
C225 C226 1.509(13) . ?
C225 C224 1.537(14) . ?
C225 H22A 0.9900 . ?
C225 H22B 0.9900 . ?
C239 C234 1.389(13) . ?
C239 H239 0.9500 . ?
C146 C141 1.507(13) . ?
C146 C145 1.526(12) . ?
C146 H146 1.0000 . ?
C8 C9 1.405(14) . ?
C8 C7 1.483(13) . ?
C236 C237 1.381(13) . ?
C236 H236 0.9500 . ?
C38 C37 1.411(14) . ?
C38 H38 0.9500 . ?
C207 H207 0.9500 . ?
C120 C118 1.463(14) . ?
C120 H120 0.9500 . ?
C199 H199 0.9500 . ?
C165 H16E 0.9900 . ?
C165 H16F 0.9900 . ?
C109 C110 1.384(14) . ?
C109 C108 1.438(16) . ?
C109 H109 0.9500 . ?
C193 C191 1.402(15) . ?
C147 H147 0.9500 . ?
C153 C152 1.380(15) . ?
C153 C151 1.401(15) . ?
C28 C29 1.388(14) . ?
C28 H28 0.9500 . ?
C232 C233 1.375(14) . ?
C232 C231 1.402(15) . ?
C232 H232 0.9500 . ?
C102 C103 1.514(12) . ?
C102 H10A 0.9900 . ?
C102 H10B 0.9900 . ?
C104 C105 1.501(14) . ?
C104 C103 1.521(14) . ?
C104 H10C 0.9900 . ?
C104 H10D 0.9900 . ?
C37 H37 0.9500 . ?
C89 C92 1.393(13) . ?
C89 H89 0.9500 . ?
C13 C14 1.460(13) . ?
C188 C189 1.379(15) . ?
C188 C190 1.398(14) . ?
C52 C53 1.375(17) . ?
C52 C49 1.392(15) . ?
C52 H52 0.9500 . ?
C17 C18 1.383(14) . ?
C17 C20 1.470(13) . ?
C259 C260 1.400(15) . ?
C259 C258 1.411(15) . ?
C259 C264 1.498(15) . ?
C116 C114 1.374(15) . ?
C116 C117 1.380(13) . ?
C116 H116 0.9500 . ?
C191 C190 1.394(13) . ?
C191 H191 0.9500 . ?
C184 C185 1.506(14) . ?
C184 H18C 0.9900 . ?
C184 H18D 0.9900 . ?
C14 C19 1.382(14) . ?
C68 C69 1.322(15) . ?
C68 C70 1.378(18) . ?
C68 C67 1.437(13) . ?
C186 C185 1.527(12) . ?
C186 H18E 0.9900 . ?
C186 H18F 0.9900 . ?
C86 C85 1.538(13) . ?
C86 C81 1.541(13) . ?
C86 H86 1.0000 . ?
C160 H160 0.9500 . ?
C2 C1 1.521(13) . ?
C2 C3 1.533(14) . ?
C2 H2 1.0000 . ?
C189 H189 0.9500 . ?
C228 C233 1.377(14) . ?
C228 C229 1.396(15) . ?
C228 C227 1.474(13) . ?
C106 C105 1.524(13) . ?
C106 H106 1.0000 . ?
C201 C202 1.488(13) . ?
C201 C206 1.517(13) . ?
C201 H201 1.0000 . ?
C226 C221 1.507(12) . ?
C226 H226 1.0000 . ?
C61 C66 1.509(13) . ?
C61 C62 1.523(13) . ?
C61 H61 1.0000 . ?
C234 C231 1.498(13) . ?
C231 C230 1.361(13) . ?
C163 H16G 0.9900 . ?
C163 H16H 0.9900 . ?
C240 C237 1.466(14) . ?
C240 H240 0.9500 . ?
C9 H9 0.9500 . ?
C91 C90 1.395(13) . ?
C91 H91 0.9500 . ?
C103 H10E 0.9900 . ?
C103 H10F 0.9900 . ?
C66 C65 1.533(14) . ?
C66 H66A 0.9900 . ?
C66 H66B 0.9900 . ?
C19 C18 1.405(14) . ?
C19 H19 0.9500 . ?
C180 C177 1.493(13) . ?
C180 H180 0.9500 . ?
C67 H67 0.9500 . ?
C22 C23 1.543(14) . ?
C22 H22C 0.9900 . ?
C22 H22D 0.9900 . ?
C29 C30 1.368(14) . ?
C29 H29 0.9500 . ?
C111 C112 1.328(15) . ?
C111 C110 1.401(13) . ?
C111 C114 1.487(13) . ?
C81 C82 1.508(13) . ?
C81 H81 1.0000 . ?
C121 C126 1.544(13) . ?
C121 C122 1.543(14) . ?
C121 H121 1.0000 . ?
C25 C24 1.482(14) . ?
C25 C40 1.532(13) . ?
C25 H25A 0.9900 . ?
C25 H25B 0.9900 . ?
C34 C35 1.415(13) . ?
C34 H34 0.9500 . ?
C117 C118 1.418(14) . ?
C117 H117 0.9500 . ?
C75 C76 1.373(14) . ?
C75 C74 1.391(16) . ?
C75 H75 0.9500 . ?
C64 C63 1.520(15) . ?
C64 C65 1.532(14) . ?
C64 H64A 0.9900 . ?
C64 H64B 0.9900 . ?
C87 H87 0.9500 . ?
C20 H20 0.9500 . ?
C118 C119 1.376(15) . ?
C209 C210 1.389(13) . ?
C209 H209 0.9500 . ?
C230 C229 1.383(14) . ?
C230 H230 0.9500 . ?
C149 C152 1.419(14) . ?
C149 H149 0.9500 . ?
C172 C171 1.419(15) . ?
C172 H172 0.9500 . ?
C179 C174 1.379(15) . ?
C179 C178 1.403(14) . ?
C179 H179 0.9500 . ?
C23 C24 1.523(17) . ?
C23 H23A 0.9900 . ?
C23 H23B 0.9900 . ?
C90 H90 0.9500 . ?
C213 C211 1.380(16) . ?
C213 C210 1.421(15) . ?
C213 C214 1.471(14) . ?
C214 C219 1.370(16) . ?
C214 C215 1.403(14) . ?
C177 C176 1.384(16) . ?
C177 C178 1.401(15) . ?
C145 C144 1.529(13) . ?
C145 H14A 0.9900 . ?
C145 H14B 0.9900 . ?
C5 C6 1.525(15) . ?
C5 C4 1.532(14) . ?
C5 H5A 0.9900 . ?
C5 H5B 0.9900 . ?
C229 H229 0.9500 . ?
C30 C31 1.426(15) . ?
C48 C50 1.370(16) . ?
C48 C49 1.402(16) . ?
C167 H167 0.9500 . ?
C35 H35 0.9500 . ?
C62 C63 1.531(13) . ?
C62 H62 1.0000 . ?
C205 C204 1.526(13) . ?
C205 C206 1.533(13) . ?
C205 H20A 0.9900 . ?
C205 H20B 0.9900 . ?
C45 C44 1.498(14) . ?
C45 H45A 0.9900 . ?
C45 H45B 0.9900 . ?
C108 C113 1.377(14) . ?
C108 C107 1.435(14) . ?
C178 H178 0.9500 . ?
C72 C73 1.381(17) . ?
C72 C69 1.417(15) . ?
C72 H72 0.9500 . ?
C139 C138 1.385(15) . ?
C139 C134 1.387(17) . ?
C139 H139 0.9500 . ?
C206 H206 1.0000 . ?
C221 C222 1.530(14) . ?
C221 H221 1.0000 . ?
C218 C217 1.374(15) . ?
C218 C219 1.394(15) . ?
C218 H218 0.9500 . ?
C155 C156 1.385(14) . ?
C155 H155 0.9500 . ?
C82 C83 1.519(15) . ?
C82 H82A 0.9900 . ?
C82 H82B 0.9900 . ?
C49 H49 0.9500 . ?
C152 H152 0.9500 . ?
C74 C79 1.429(18) . ?
C74 C73 1.486(14) . ?
C43 C44 1.514(15) . ?
C43 H43A 0.9900 . ?
C43 H43B 0.9900 . ?
C92 H92 0.9500 . ?
C1 C6 1.504(13) . ?
C1 H1 1.0000 . ?
C40 H40 1.0000 . ?
C141 C142 1.533(13) . ?
C141 H141 1.0000 . ?
C224 C223 1.541(15) . ?
C224 H22E 0.9900 . ?
C224 H22F 0.9900 . ?
C170 C171 1.379(14) . ?
C170 C169 1.392(14) . ?
C170 H170 0.9500 . ?
C85 C84 1.486(13) . ?
C85 H85A 0.9900 . ?
C85 H85B 0.9900 . ?
C99 C98 1.383(14) . ?
C99 H99 0.9500 . ?
C114 C115 1.429(15) . ?
C128 C130 1.337(18) . ?
C128 C129 1.42(2) . ?
C128 C127 1.481(16) . ?
C50 C51 1.385(14) . ?
C50 H50 0.9500 . ?
C216 C215 1.364(14) . ?
C216 C217 1.377(15) . ?
C216 H216 0.9500 . ?
C174 C175 1.400(14) . ?
C174 C171 1.508(14) . ?
C69 H69 0.9500 . ?
C217 C220 1.487(14) . ?
C7 H7 0.9500 . ?
C113 C112 1.371(15) . ?
C113 H113 0.9500 . ?
C185 H18G 0.9900 . ?
C185 H18H 0.9900 . ?
C77 C78 1.354(17) . ?
C77 C76 1.374(17) . ?
C65 H65A 0.9900 . ?
C65 H65B 0.9900 . ?
C98 H98 0.9500 . ?
C258 C257 1.359(15) . ?
C258 H258 0.9500 . ?
C31 H31 0.9500 . ?
C220 H220 0.9500 . ?
C107 H107 0.9500 . ?
C105 H10G 0.9900 . ?
C105 H10H 0.9900 . ?
C76 H76 0.9500 . ?
C130 C131 1.387(15) . ?
C130 H130 0.9500 . ?
C210 H210 0.9500 . ?
C215 H215 0.9500 . ?
C233 H233 0.9500 . ?
C6 H6A 0.9900 . ?
C6 H6B 0.9900 . ?
C202 C203 1.519(14) . ?
C202 H20C 0.9900 . ?
C202 H20D 0.9900 . ?
C18 H18 0.9500 . ?
C53 C51 1.412(16) . ?
C53 C55 1.441(14) . ?
C24 H24A 0.9900 . ?
C24 H24B 0.9900 . ?
C204 C203 1.503(15) . ?
C204 H20E 0.9900 . ?
C204 H20F 0.9900 . ?
C126 C125 1.526(14) . ?
C126 H12A 0.9900 . ?
C126 H12B 0.9900 . ?
C212 C211 1.407(15) . ?
C212 H212 0.9500 . ?
C115 C119 1.400(14) . ?
C115 H115 0.9500 . ?
C44 H44A 0.9900 . ?
C44 H44B 0.9900 . ?
C256 C255 1.359(18) . ?
C256 C257 1.410(16) . ?
C256 H256 0.9500 . ?
C123 C122 1.499(14) . ?
C123 C124 1.519(14) . ?
C123 H12C 0.9900 . ?
C123 H12D 0.9900 . ?
C54 C57 1.381(15) . ?
C54 C55 1.404(16) . ?
C54 H54 0.9500 . ?
C255 C260 1.407(17) . ?
C255 H255 0.9500 . ?
C63 H63A 0.9900 . ?
C63 H63B 0.9900 . ?
C60 C58 1.483(15) . ?
C60 H60 0.9500 . ?
C190 H190 0.9500 . ?
C158 C159 1.390(14) . ?
C158 H158 0.9500 . ?
C112 H112 0.9500 . ?
C169 H169 0.9500 . ?
C211 H211 0.9500 . ?
C244 C246 1.384(17) . ?
C244 C243 1.375(18) . ?
C244 C245 1.550(18) . ?
C203 H20G 0.9900 . ?
C203 H20H 0.9900 . ?
C4 C3 1.522(14) . ?
C4 H4A 0.9900 . ?
C4 H4B 0.9900 . ?
C257 C263 1.518(17) . ?
C119 H119 0.9500 . ?
C143 C144 1.518(15) . ?
C143 C142 1.542(14) . ?
C143 H14C 0.9900 . ?
C143 H14D 0.9900 . ?
C222 C223 1.518(15) . ?
C222 H22G 0.9900 . ?
C222 H22H 0.9900 . ?
C51 H51 0.9500 . ?
C110 H110 0.9500 . ?
C58 C59 1.357(18) . ?
C58 C57 1.390(17) . ?
C73 C71 1.355(18) . ?
C57 H57 0.9500 . ?
C124 C125 1.551(14) . ?
C124 H12E 0.9900 . ?
C124 H12F 0.9900 . ?
C219 H219 0.9500 . ?
C175 C176 1.383(15) . ?
C175 H175 0.9500 . ?
C227 H227 0.9500 . ?
C260 H260 0.9500 . ?
C176 H176 0.9500 . ?
C122 H122 1.0000 . ?
C3 H3A 0.9900 . ?
C3 H3B 0.9900 . ?
C125 H12G 0.9900 . ?
C125 H12H 0.9900 . ?
C83 C84 1.512(16) . ?
C83 H83A 0.9900 . ?
C83 H83B 0.9900 . ?
C142 H14E 0.9900 . ?
C142 H14F 0.9900 . ?
C78 C79 1.429(16) . ?
C78 H78 0.9500 . ?
C56 C55 1.360(16) . ?
C56 C59 1.376(15) . ?
C56 H56 0.9500 . ?
C223 H22I 0.9900 . ?
C223 H22J 0.9900 . ?
C159 H159 0.9500 . ?
C144 H14G 0.9900 . ?
C144 H14H 0.9900 . ?
C151 C150 1.383(14) . ?
C151 H151 0.9500 . ?
C84 H84A 0.9900 . ?
C84 H84B 0.9900 . ?
C131 C132 1.389(17) . ?
C131 H131 0.9500 . ?
C140 C137 1.488(15) . ?
C140 H140 0.9500 . ?
C251 C252 1.375(19) . ?
C251 C250 1.392(18) . ?
C251 C261 1.466(17) . ?
C127 H127 0.9500 . ?
C250 C249 1.416(18) . ?
C250 H250 0.9500 . ?
C156 H156 0.9500 . ?
C137 C136 1.36(2) . ?
C137 C138 1.362(19) . ?
C254 C253 1.32(2) . ?
C254 C249 1.40(2) . ?
C254 H254 0.9500 . ?
C138 H138 0.9500 . ?
C264 H26A 0.9800 . ?
C264 H26B 0.9800 . ?
C264 H26C 0.9800 . ?
C242 C243 1.389(17) . ?
C242 C248 1.412(18) . ?
C242 C241 1.57(3) . ?
C248 C247 1.39(2) . ?
C248 H248 0.9500 . ?
C150 H150 0.9500 . ?
C249 C262 1.50(2) . ?
C263 H26D 0.9800 . ?
C263 H26E 0.9800 . ?
C263 H26F 0.9800 . ?
C134 C135 1.356(19) . ?
C134 C132 1.480(15) . ?
C243 H243 0.9500 . ?
C79 H79 0.9500 . ?
C132 C133 1.36(2) . ?
C70 C71 1.432(17) . ?
C70 H70 0.9500 . ?
C59 H59 0.9500 . ?
C246 C247 1.360(19) . ?
C246 H246 0.9500 . ?
C247 H247 0.9500 . ?
C129 C133 1.418(19) . ?
C129 H129 0.9500 . ?
C71 H71 0.9500 . ?
C252 C253 1.39(2) . ?
C252 H252 0.9500 . ?
C136 C135 1.367(19) . ?
C136 H136 0.9500 . ?
C133 H133 0.9500 . ?
C245 H24C 0.9800 . ?
C245 H24D 0.9800 . ?
C245 H24E 0.9800 . ?
C135 H135 0.9500 . ?
C261 H26G 0.9800 . ?
C261 H26H 0.9800 . ?
C261 H26I 0.9800 . ?
C262 H26J 0.9800 . ?
C262 H26K 0.9800 . ?
C262 H26L 0.9800 . ?
C253 H253 0.9500 . ?
C241 H24F 0.9800 . ?
C241 H24G 0.9800 . ?
C241 H24H 0.9800 . ?

loop_
_platon_squeeze_void_nr
_platon_squeeze_void_average_x
_platon_squeeze_void_average_y
_platon_squeeze_void_average_z
_platon_squeeze_void_volume
_platon_squeeze_void_count_electrons
1 0.126 0.627 0.496 238.2 28.7
2 0.255 0.316 0.814 9.6 0.9
3 0.571 0.240 0.167 6.7 0.0
